data_1571878
loop_
_publ_author_name
'Carroll, Robert C.'
'Coles, Simon J.'

_publ_section_title
;
 Statistical optimization of guest uptake in crystalline sponges: grading
 structural outcomes.
;
_journal_coeditor_code LT5068
_journal_issue 4
_journal_name_full IUCrJ
_journal_paper_doi 10.1107/S2052252524004871
_journal_volume 11
_journal_year 2024
_chemical_formula_moiety 'C72 H48 I12 N24 Zn6, 1.09(C15 H16 O3), 1.217(C6 H12)'
_chemical_formula_sum 'C95.66 H80.05 I12.01 N24 O3.27 Zn6.01'
_chemical_formula_weight 3534.43
_chemical_name_systematic
; (2',6'-dimethoxy-[1,1'-biphenyl]-2-yl)methanol
 (absorbed in crystalline sponge)
;
_space_group_crystal_system monoclinic
_space_group_IT_number 13
_space_group_name_Hall '-P 2yac'
_space_group_name_H-M_alt 'P 1 2/n 1'
_atom_sites_solution_hydrogens geom
_atom_sites_solution_primary dual
_audit_creation_date 2024-02-26
_audit_creation_method
;
Olex2 1.5-alpha
(compiled 2024.01.24 svn.r2f8d729c for OlexSys, GUI svn.r6923)
;
_cell_angle_alpha 90
_cell_angle_beta 102.192(6)
_cell_angle_gamma 90
_cell_formula_units_Z 4
_cell_length_a 31.6222(19)
_cell_length_b 14.9929(6)
_cell_length_c 34.405(2)
_cell_measurement_reflns_used 15706
_cell_measurement_temperature 100(2)
_cell_measurement_theta_max 73.0660
_cell_measurement_theta_min 2.6290
_cell_volume 15943.8(15)
_computing_cell_refinement 'CrysAlisPro 1.171.42.72a (Rigaku OD, 2022)'
_computing_data_collection 'CrysAlisPro 1.171.42.72a (Rigaku OD, 2022)'
_computing_data_reduction 'CrysAlisPro 1.171.42.72a (Rigaku OD, 2022)'
_computing_molecular_graphics 'Olex2 1.5-alpha (Dolomanov et al., 2009)'
_computing_publication_material 'Olex2 1.5-alpha (Dolomanov et al., 2009)'
_computing_structure_refinement 'SHELXL 2016/6 (Sheldrick, 2015)'
_computing_structure_solution 'SHELXT 2014/5 (Sheldrick, 2014)'
_diffrn_ambient_environment N~2~
_diffrn_ambient_temperature 100(2)
_diffrn_detector 'hybrid pixel array detector'
_diffrn_detector_area_resol_mean 10
_diffrn_detector_dtime 0.000
_diffrn_detector_type 'Rigaku, HyPix 6000HE'
_diffrn_measured_fraction_theta_full 0.991
_diffrn_measured_fraction_theta_max 0.989
_diffrn_measurement_details
;
List of Runs (angles in degrees, time in seconds):

  # Type    Start    End  Width  t~exp~   \w     \q     \k     \f   Frames
--------------------------------------------------------------------------
  1  \w   -116.00 -91.00   0.50    4.00    -- -103.00 -27.00 174.00   50
  2  \w    -65.00 -34.00   0.50    4.00    -- -103.00  61.00-150.00   62
  3  \w    -55.00 -30.00   0.50    4.00    -- -103.00  77.00  90.00   50
  4  \w   -103.00 -62.00   0.50    4.00    -- -103.00  77.00  90.00   82
  5  \w    -65.00 -38.00   0.50    4.00    -- -103.00  61.00 -60.00   54
  6  \w    -67.00 -32.00   0.50    4.00    -- -103.00  61.00 -90.00   70
  7  \w    -55.00 -30.00   0.50    4.00    -- -103.00  61.00-120.00   50
  8  \w    -55.00 -30.00   0.50    4.00    -- -103.00  61.00 120.00   50
  9  \w    -58.00 -33.00   0.50    4.00    -- -103.00  61.00 -30.00   50
 10  \w    -66.00 -33.00   0.50    4.00    -- -103.00  61.00-180.00   66
 11  \w    -58.00 -33.00   0.50    4.00    -- -103.00  61.00  90.00   50
 12  \w    -55.00 -30.00   0.50    4.00    -- -103.00  61.00 150.00   50
 13  \w     91.00 174.00   0.50    4.00    --  101.75  27.00 -23.00  166
 14  \w     40.00  68.00   0.50    4.00    --  101.75 -61.00-150.00   56
 15  \w     35.00  62.00   0.50    4.00    --  101.75 -94.00   0.00   54
 16  \w     29.00  73.00   0.50    4.00    --  101.75 -61.00 -90.00   88
 17  \w     34.00  73.00   0.50    4.00    --  101.75 -61.00 120.00   78
 18  \w     36.00  71.00   0.50    4.00    --  101.75 -61.00   0.00   70
 19  \w     38.00  72.00   0.50    4.00    --  101.75 -61.00-180.00   68
 20  \w     32.00  70.00   0.50    4.00    --  101.75 -61.00-120.00   76
 21  \w     32.00  67.00   0.50    4.00    --  101.75 -61.00  90.00   70
 22  \w     74.00 100.00   0.50    4.00    --  101.75 -94.00   0.00   52
 23  \w     38.00  73.00   0.50    4.00    --  101.75 -61.00  30.00   70
 24  \w    -30.00  16.00   0.50    0.50    --  -46.26  27.00 -23.00   92
 25  \w   -120.00 -41.00   0.50    0.50    --  -46.26 -27.00 174.00  158
 26  \w     34.00 121.00   0.50    0.50    --   46.26  27.00 -23.00  174
 27  \w      2.00  28.00   0.50    0.50    --   46.26 -27.00 174.00   52
 28  \w    -12.00  13.00   0.50    0.50    --  -46.26  19.00-120.00   50
 29  \w    -40.00  20.00   0.50    0.50    --  -46.26  37.00 120.00  120
 30  \w    -27.00  17.00   0.50    0.50    --   46.26 -19.00  30.00   88
;
_diffrn_measurement_device 'four-circle diffractometer'
_diffrn_measurement_device_details 'Rigaku Oxford Difffraction, UG2 \k goniometer'
_diffrn_measurement_device_type
; Rigaku 007HF equipped with Varimax confocal mirrors and a UG2 goniometer
 and HyPix 6000HE detector
;
_diffrn_measurement_method 'profile data from \w-scans'
_diffrn_measurement_specimen_support 'MiTeGen loops'
_diffrn_orient_matrix_type 'CrysAlisPro convention (1999,Acta A55,543-557)'
_diffrn_orient_matrix_UB_11 -0.0385409000
_diffrn_orient_matrix_UB_12 0.0087287000
_diffrn_orient_matrix_UB_13 -0.0355384000
_diffrn_orient_matrix_UB_21 -0.0285395000
_diffrn_orient_matrix_UB_22 0.0348423000
_diffrn_orient_matrix_UB_23 0.0280847000
_diffrn_orient_matrix_UB_31 0.0137596000
_diffrn_orient_matrix_UB_32 0.0961433000
_diffrn_orient_matrix_UB_33 -0.0067936000
_diffrn_radiation_collimation 0.3
_diffrn_radiation_monochromator 'Varimax focusing mirrors'
_diffrn_radiation_probe x-ray
_diffrn_radiation_type 'Cu K\a'
_diffrn_radiation_wavelength 1.54184
_diffrn_reflns_av_R_equivalents 0.0712
_diffrn_reflns_av_unetI/netI 0.0462
_diffrn_reflns_Laue_measured_fraction_full 0.991
_diffrn_reflns_Laue_measured_fraction_max 0.989
_diffrn_reflns_limit_h_max 38
_diffrn_reflns_limit_h_min -37
_diffrn_reflns_limit_k_max 17
_diffrn_reflns_limit_k_min -8
_diffrn_reflns_limit_l_max 41
_diffrn_reflns_limit_l_min -41
_diffrn_reflns_number 100270
_diffrn_reflns_point_group_measured_fraction_full 0.991
_diffrn_reflns_point_group_measured_fraction_max 0.989
_diffrn_reflns_theta_full 67.684
_diffrn_reflns_theta_max 68.251
_diffrn_reflns_theta_min 2.136
_diffrn_source 'Rotating anode'
_diffrn_source_current 30.0
_diffrn_source_power 1.2
_diffrn_source_target Cu
_diffrn_source_type 'Rigaku 007 HF'
_diffrn_source_voltage 40.0
_exptl_absorpt_coefficient_mu 19.580
_exptl_absorpt_correction_T_max 0.232
_exptl_absorpt_correction_T_min 0.070
_exptl_absorpt_correction_type analytical
_exptl_absorpt_process_details
;
CrysAlisPro 1.171.42.72a (Rigaku Oxford Diffraction, 2022)
Analytical numeric absorption correction using a multifaceted crystal
model based on expressions derived by R.C. Clark & J.S. Reid.
(Clark, R. C. & Reid, J. S. (1995). Acta Cryst. A51, 887-897)
Empirical absorption correction using spherical harmonics,
implemented in SCALE3 ABSPACK scaling algorithm.
;
_exptl_crystal_colour 'light yellow'
_exptl_crystal_colour_modifier light
_exptl_crystal_colour_primary yellow
_exptl_crystal_density_diffrn 1.472
_exptl_crystal_description block
_exptl_crystal_F_000 6659
_exptl_crystal_size_max 0.27
_exptl_crystal_size_mid 0.17
_exptl_crystal_size_min 0.12
_refine_diff_density_max 1.415
_refine_diff_density_min -1.883
_refine_diff_density_rms 0.244
_refine_ls_extinction_method none
_refine_ls_goodness_of_fit_ref 1.104
_refine_ls_hydrogen_treatment constr
_refine_ls_matrix_type full
_refine_ls_number_parameters 1609
_refine_ls_number_reflns 28894
_refine_ls_number_restraints 823
_refine_ls_restrained_S_all 1.094
_refine_ls_R_factor_all 0.1687
_refine_ls_R_factor_gt 0.1477
_refine_ls_shift/su_max 0.004
_refine_ls_shift/su_mean 0.000
_refine_ls_structure_factor_coef Fsqd
_refine_ls_weighting_details 'w=1/[\s^2^(Fo^2^)+(0.0905P)^2^+673.4932P] where P=(Fo^2^+2Fc^2^)/3'
_refine_ls_weighting_scheme calc
_refine_ls_wR_factor_gt 0.3505
_refine_ls_wR_factor_ref 0.3623
_reflns_Friedel_coverage 0.000
_reflns_number_gt 21921
_reflns_number_total 28894
_reflns_threshold_expression 'I > 2\s(I)'
_cod_data_source_file lt5068.cif
_cod_data_source_block 50_10_96c
_cod_original_cell_volume 15943.7(16)
_cod_database_code 1571878
_shelx_shelxl_version_number 2016/6
_chemical_oxdiff_formula '(Zn3 I6 N12 H24 C36) (C15 H16 O3)2 (C6 H12)2'
_chemical_oxdiff_usercomment 9300-04
_shelx_space_group_comment
;
The symmetry employed for this shelxl refinement is uniquely defined
by the following loop, which should always be used as a source of
symmetry information in preference to the above space-group names.
They are only intended as comments.
;
_shelx_estimated_absorpt_t_max 0.202
_shelx_estimated_absorpt_t_min 0.077
_olex2_refinement_description
;
1. Fixed Uiso
 At 1.2 times of:
  All C(H) groups, All C(H,H) groups
 At 1.5 times of:
  All C(H,H,H) groups, All O(H) groups
2. Restrained distances
 O1B-C13B = O2B-C14B = O3B-C15B
 1.43 with sigma of 0.02
 C4B-C7B = C5B-C13B
 1.51 with sigma of 0.02
 O2B-C8B = O3B-C12B
 1.37 with sigma of 0.02
 C4A-C7A
 1.5 with sigma of 0.02
 C5A-C13A
 1.51 with sigma of 0.02
 O2A-C14A = O3A-C15A = O1A-C13A
 1.43 with sigma of 0.02
 C12A-O3A = C8A-O2A
 1.37 with sigma of 0.02
 C809-C808 = C809-C810 = C808-C807 = C807-C812 = C812-C811 = C811-C810
 1.54 with sigma of 0.02
 C806-C805 = C806-C801 = C805-C804 = C804-C803 = C803-C802 = C802-C801
 1.54 with sigma of 0.02
 C816-C815 = C816-C817 = C815-C814 = C814-C813 = C813-C818 = C818-C817
 1.54 with sigma of 0.02
 O1B-C5B
 2.4 with sigma of 0.04
 C7B-O2B
 2.35 with sigma of 0.04
 C8B-C14B
 2.4 with sigma of 0.04
 C5A-O1A
 2.4 with sigma of 0.02
 C12A-C15A
 2.4 with sigma of 0.02
 C8A-C14A
 2.4 with sigma of 0.04
 C809-C807 = C809-C811 = C808-C812 = C807-C811 = C812-C810
 2.54 with sigma of 0.04
 C806-C804 = C806-C802 = C805-C803 = C804-C802 = C803-C801
 2.54 with sigma of 0.04
 C816-C814 = C816-C818 = C815-C813 = C814-C818 = C813-C817
 2.54 with sigma of 0.04
 C2A-C1A \\sim C3A-C2A \\sim C4A-C3A \\sim C5A-C4A \\sim C6A-C5A \\sim C6A-C1A
 with sigma of 0.02
 C8A-C7A \\sim C9A-C8A \\sim C9A-C10A \\sim C11A-C10A \\sim C12A-C11A \\sim
C7A-C12A
 with sigma of 0.02
 C12B-C4B \\sim C4B-C8B
 with sigma of 0.04
 C3B-C7B \\sim C7B-C5B
 with sigma of 0.04
 C1A-C3A \\sim C2A-C4A \\sim C3A-C5A \\sim C4A-C6A \\sim C5A-C1A \\sim C6A-C2A
 with sigma of 0.02
 C8A-C10A \\sim C9A-C11A \\sim C10A-C12A
 with sigma of 0.02
 I309-Zn35 \\sim I409-Zn45
 with sigma of 0.02
 I310-Zn35 \\sim I410-Zn45
 with sigma of 0.02
 Zn35-N318 \\sim Zn45-N318
 with sigma of 0.02
 Zn35-N319 \\sim Zn45-N319
 with sigma of 0.02
 I309-I310 \\sim I409-I410
 with sigma of 0.04
 I309-N318 \\sim I409-N318
 with sigma of 0.04
 I309-N319 \\sim I409-N319
 with sigma of 0.04
 I310-N318 \\sim I410-N318
 with sigma of 0.04
 I310-N319 \\sim I410-N319
 with sigma of 0.04
 I305-Zn33 \\sim I405-Zn43
 with sigma of 0.02
 I306-Zn33 \\sim I406-Zn43
 with sigma of 0.02
 Zn33-N306 \\sim Zn43-N306
 with sigma of 0.02
 Zn33-N307 \\sim Zn43-N307
 with sigma of 0.02
 I305-I306 \\sim I405-I406
 with sigma of 0.04
 I305-N306 \\sim I405-N306
 with sigma of 0.04
 I305-N307 \\sim I405-N307
 with sigma of 0.04
 I306-N306 \\sim I406-N306
 with sigma of 0.04
 I306-N307 \\sim I406-N307
 with sigma of 0.04
 I401-Zn41 \\sim I301-Zn31
 with sigma of 0.02
 I402-Zn41 \\sim I302-Zn31
 with sigma of 0.02
 Zn41-N301 \\sim Zn31-N301
 with sigma of 0.02
 I401-I402 \\sim I301-I302
 with sigma of 0.04
 I401-N301 \\sim I301-N301
 with sigma of 0.04
 I402-N301 \\sim I302-N301
 with sigma of 0.04
 I312-Zn36 \\sim I412-Zn46
 with sigma of 0.02
 I311-Zn36 \\sim I411-Zn46
 with sigma of 0.02
 Zn36-N324 \\sim Zn46-N324
 with sigma of 0.02
 I312-I311 \\sim I412-I411
 with sigma of 0.04
 I312-N324 \\sim I412-N324
 with sigma of 0.04
 I311-N324 \\sim I411-N324
 with sigma of 0.04
 I304-Zn32 \\sim I404-Zn42
 with sigma of 0.02
 I303-Zn32 \\sim I403-Zn42
 with sigma of 0.02
 Zn32-N305 \\sim Zn42-N305
 with sigma of 0.02
 I304-I303 \\sim I404-I403
 with sigma of 0.04
 I304-N305 \\sim I404-N305
 with sigma of 0.04
 I303-N305 \\sim I403-N305
 with sigma of 0.04
 I307-Zn34 \\sim I407-Zn44
 with sigma of 0.02
 I308-Zn34 \\sim I408-Zn44
 with sigma of 0.02
 Zn34-N313 \\sim Zn44-N313
 with sigma of 0.02
 Zn34-N312 \\sim Zn44-N312
 with sigma of 0.02
 I307-I308 \\sim I407-I408
 with sigma of 0.04
 I307-N313 \\sim I407-N313
 with sigma of 0.04
 I307-N312 \\sim I407-N312
 with sigma of 0.04
 I308-N313 \\sim I408-N313
 with sigma of 0.04
 I308-N312 \\sim I408-N312
 with sigma of 0.04
 Zn53-N307 \\sim Zn53-N306
 with sigma of 0.02
 C809-C808 \\sim C808-C807 \\sim C807-C812 \\sim C812-C811 \\sim C811-C810
\\sim C810-C809
 with sigma of 0.02
 C809-C811 \\sim C807-C811 \\sim C808-C810 \\sim C808-C812 \\sim C812-C810
\\sim C809-C807
 with sigma of 0.04
 C806-C805 \\sim C805-C804 \\sim C804-C803 \\sim C803-C802 \\sim C802-C801
\\sim C801-C806
 with sigma of 0.02
 C806-C802 \\sim C804-C802 \\sim C805-C801 \\sim C805-C803 \\sim C803-C801
\\sim C806-C804
 with sigma of 0.04
 C816-C815 \\sim C815-C814 \\sim C814-C813 \\sim C813-C818 \\sim C818-C817
\\sim C817-C816
 with sigma of 0.02
 C816-C818 \\sim C814-C818 \\sim C815-C817 \\sim C815-C813 \\sim C813-C817
\\sim C816-C814
 with sigma of 0.04
3. Restrained planarity
 C6B, C5B, C4B, C13B
 with sigma of 0.1
 C4A, C5A, C6A, C13A
 with sigma of 0.1
4. Uiso/Uaniso restraints and constraints
C7B \\sim C4B \\sim C3B \\sim C5B \\sim C2B \\sim C6B \\sim C13B \\sim C12B
\\sim C8B \\sim C1B \\sim O1B \\sim O3B \\sim C11B \\sim O2B \\sim C9B \\sim
C15B \\sim C10B \\sim C14B: within 2A with sigma of 0.04 and sigma for terminal
atoms of 0.08 within 2A
C1A \\sim C2A \\sim C3A \\sim C4A \\sim C5A \\sim C6A \\sim C7A \\sim C8A \\sim
C9A \\sim C10A \\sim C11A \\sim C12A \\sim C13A \\sim C14A \\sim C15A \\sim O1A
\\sim O2A \\sim O3A: within 2A with sigma of 0.04 and sigma for terminal atoms
of 0.08 within 2A
C370 \\sim C369 \\sim C368 \\sim N324 \\sim C372 \\sim C371: within 2A with
sigma of 0.04 and sigma for terminal atoms of 0.08 within 2A
C303 \\sim C302 \\sim C301 \\sim C305 \\sim C304: within 2A with sigma of 0.04
and sigma for terminal atoms of 0.08 within 2A
C809 \\sim C808 \\sim C807 \\sim C812 \\sim C811 \\sim C810: within 2A with
sigma of 0.04 and sigma for terminal atoms of 0.08 within 2A
C806 \\sim C805 \\sim C804 \\sim C803 \\sim C802 \\sim C801: within 2A with
sigma of 0.04 and sigma for terminal atoms of 0.08 within 2A
C816 \\sim C815 \\sim C814 \\sim C813 \\sim C818 \\sim C817: within 2A with
sigma of 0.04 and sigma for terminal atoms of 0.08 within 2A
N301 \\sim C303 \\sim C305 \\sim C304 \\sim C302 \\sim C301: within 2A with
sigma of 0.04 and sigma for terminal atoms of 0.08 within 2A
Uanis(Zn45) = Uanis(Zn35)
Uanis(I409) = Uanis(I309)
Uanis(Zn44) = Uanis(Zn34)
5. Rigid body (RIGU) restrains
 C7B, C4B, C3B, C5B, C2B, C6B, C13B, C12B, C8B, C1B, O1B, O3B, C11B, O2B, C9B,
 C15B, C10B, C14B
 with sigma for 1-2 distances of 0.004 and sigma for 1-3 distances of 0.004
 C809, C808, C807, C812, C811, C810
 with sigma for 1-2 distances of 0.004 and sigma for 1-3 distances of 0.004
 C806, C805, C804, C803, C802, C801
 with sigma for 1-2 distances of 0.004 and sigma for 1-3 distances of 0.004
 C816, C815, C814, C813, C818, C817
 with sigma for 1-2 distances of 0.004 and sigma for 1-3 distances of 0.004
6. Others
 Sof(I404)=Sof(Zn42)=Sof(I403)=1-FVAR(1)
 Sof(I304)=Sof(I303)=Sof(Zn32)=FVAR(1)
 Sof(I301)=Sof(Zn31)=Sof(I302)=1-FVAR(2)
 Sof(I401)=Sof(I402)=Sof(Zn41)=FVAR(2)
 Sof(I409)=Sof(Zn45)=Sof(I410)=1-FVAR(3)
 Sof(I309)=Sof(I310)=Sof(Zn35)=FVAR(3)
 Fixed Sof: I305(0.48092) I306(0.48092) I307(0.56431) I308(0.56431)
 I312(0.61352) I311(0.61352) Zn33(0.48092) Zn34(0.56431) Zn36(0.61352)
 O2A(0.84241) O3A(0.84241) C3A(0.84241) H3A(0.84241) O1A(0.84241) H1AA(0.84241)
 C4A(0.84241) C2A(0.84241) H2A(0.84241) C7A(0.84241) C1A(0.84241) H1A(0.84241)
 C12A(0.84241) C8A(0.84241) C5A(0.84241) C10A(0.84241) H10A(0.84241)
 C9A(0.84241) H9A(0.84241) C15A(0.84241) H15A(0.84241) H15B(0.84241)
 H15C(0.84241) C13A(0.84241) H13A(0.84241) H13B(0.84241) C6A(0.84241)
 H6A(0.84241) C11A(0.84241) H11A(0.84241) C14A(0.84241) H14A(0.84241)
 H14B(0.84241) H14C(0.84241) I406(0.45329) Zn43(0.45329) I405(0.45329)
 I411(0.38647) Zn46(0.38647) I412(0.38647) I506(0.06579) I505(0.06579)
 Zn53(0.06579) Zn44(0.43569) I407(0.43569) I408(0.43569) C809(0.48053)
 H80A(0.48053) H80B(0.48053) C808(0.48053) H80C(0.48053) H80D(0.48053)
 C807(0.48053) H80E(0.48053) H80F(0.48053) C812(0.48053) H81A(0.48053)
 H81B(0.48053) C811(0.48053) H81C(0.48053) H81D(0.48053) C810(0.48053)
 H81E(0.48053) H81F(0.48053) C806(0.42028) H80G(0.42028) H80H(0.42028)
 C805(0.42028) H80I(0.42028) H80J(0.42028) C804(0.42028) H80K(0.42028)
 H80L(0.42028) C803(0.42028) H80M(0.42028) H80N(0.42028) C802(0.42028)
 H80O(0.42028) H80P(0.42028) C801(0.42028) H80Q(0.42028) H80R(0.42028)
 C816(0.3159) H81G(0.3159) H81H(0.3159) C815(0.3159) H81I(0.3159) H81J(0.3159)
 C814(0.3159) H81K(0.3159) H81L(0.3159) C813(0.3159) H81M(0.3159) H81N(0.3159)
 C818(0.3159) H81O(0.3159) H81P(0.3159) C817(0.3159) H81Q(0.3159) H81R(0.3159)
 C4B(0.24801) C3B(0.24801) H3B(0.24801) C2B(0.24801) H2B(0.24801) C1B(0.24801)
 H1B(0.24801) C6B(0.24801) H6B(0.24801) C5B(0.24801) O2B(0.24801) O3B(0.24801)
 C7B(0.24801) C12B(0.24801) C11B(0.24801) H11B(0.24801) C10B(0.24801)
 H10B(0.24801) C9B(0.24801) H9B(0.24801) C8B(0.24801) C13B(0.24801)
 H13C(0.24801) H13D(0.24801) O1B(0.24801) H1BA(0.24801) C15B(0.24801)
 H15D(0.24801) H15E(0.24801) H15F(0.24801) C14B(0.24801) H14D(0.24801)
 H14E(0.24801) H14F(0.24801)
 Fixed Uiso: I506(0.08) I505(0.08) Zn53(0.08) C809(0.08) C808(0.08) C807(0.08)
 C812(0.08) C811(0.08) C810(0.08)
7.a Secondary CH2 refined with riding coordinates:
 C13A(H13A,H13B), C809(H80A,H80B), C808(H80C,H80D), C807(H80E,H80F), C812(H81A,
 H81B), C811(H81C,H81D), C810(H81E,H81F), C806(H80G,H80H), C805(H80I,H80J),
 C804(H80K,H80L), C803(H80M,H80N), C802(H80O,H80P), C801(H80Q,H80R), C816(H81G,
 H81H), C815(H81I,H81J), C814(H81K,H81L), C813(H81M,H81N), C818(H81O,H81P),
 C817(H81Q,H81R), C13B(H13C,H13D)
7.b Aromatic/amide H refined with riding coordinates:
 C315(H315), C332(H332), C351(H351), C320(H320), C329(H329), C319(H319),
 C340(H340), C314(H314), C331(H331), C322(H322), C336(H336), C333(H333),
 C330(H330), C317(H317), C372(H372), C353(H353), C354(H354), C348(H348),
 C371(H371), C369(H369), C349(H349), C358(H358), C368(H368), C323(H323),
 C364(H364), C3A(H3A), C365(H365), C350(H350), C337(H337), C367(H367),
 C328(H328), C312(H312), C305(H305), C356(H356), C304(H304), C366(H366),
 C355(H355), C347(H347), C359(H359), C2A(H2A), C313(H313), C1A(H1A), C338(H338),
  C341(H341), C318(H318), C10A(H10A), C311(H311), C335(H335), C310(H310),
 C9A(H9A), C302(H302), C6A(H6A), C11A(H11A), C346(H346), C301(H301), C3B(H3B),
 C2B(H2B), C1B(H1B), C6B(H6B), C11B(H11B), C10B(H10B), C9B(H9B)
7.c Fitted hexagon refined as free rotating group:
 C4B(C3B,C2B,C1B,C6B,C5B), C7B(C12B,C11B,C10B,C9B,C8B)
7.d Tetrahedral OH refined with riding coordinates:
 O1A(H1AA), O1B(H1BA)
7.e Idealised Me refined with everything fixed:
 C15A(H15A,H15B,H15C), C14A(H14A,H14B,H14C), C15B(H15D,H15E,H15F), C14B(H14D,
 H14E,H14F)
;
_olex2_date_sample_data_collection 2023-02-27
_olex2_date_sample_submission 2022-02-27
_olex2_submission_original_sample_id 50_10_96c
_olex2_submission_special_instructions 'No special instructions were received'
_oxdiff_exptl_absorpt_empirical_details
;
Empirical correction (ABSPACK) includes:
- Absorption correction using spherical harmonics
- Frame scaling
- Detector area scaling
- B-factor correction
;
_oxdiff_exptl_absorpt_empirical_full_max 3.937
_oxdiff_exptl_absorpt_empirical_full_min 0.382

loop_
_space_group_symop_operation_xyz
'x, y, z'
'-x+1/2, y, -z+1/2'
'-x, -y, -z'
'x-1/2, -y, z-1/2'

loop_
_atom_site_label
_atom_site_type_symbol
_atom_site_fract_x
_atom_site_fract_y
_atom_site_fract_z
_atom_site_U_iso_or_equiv
_atom_site_adp_type
_atom_site_occupancy
_atom_site_site_symmetry_order
_atom_site_calc_flag
_atom_site_refinement_flags_posn
_atom_site_refinement_flags_adp
_atom_site_refinement_flags_occupancy
_atom_site_disorder_assembly
_atom_site_disorder_group
I309 I 0.9140(3) 0.49268(17) 0.6499(2) 0.0777(17) Uani 0.81(2) 1 d D . P A 1
I305 I 0.6153(3) 0.8933(6) 0.7687(3) 0.085(3) Uani 0.4809 1 d D . P B 1
I304 I 0.29642(15) 0.4812(3) 0.99098(16) 0.0647(13) Uani 0.610(19) 1 d D . P C 1
I401 I 0.3930(2) 0.0058(6) 0.6341(2) 0.070(4) Uani 0.40(5) 1 d D . P D 2
I306 I 0.5584(3) 0.9617(5) 0.8760(3) 0.076(2) Uani 0.4809 1 d D . P B 1
I307 I 0.72242(16) 0.0374(3) 0.9000(2) 0.089(2) Uani 0.5643 1 d D . P E 1
I308 I 0.8281(3) 0.0382(4) 1.0062(3) 0.147(5) Uani 0.5643 1 d D . P E 1
I303 I 0.19937(17) 0.4041(3) 0.88367(18) 0.0778(16) Uani 0.610(19) 1 d D . P C 1
I402 I 0.4994(5) 0.1549(19) 0.5996(4) 0.172(11) Uani 0.40(5) 1 d D . P D 2
I312 I 0.6428(2) 0.3945(5) 0.2735(2) 0.0926(19) Uani 0.6135 1 d D . P F 1
I310 I 1.01565(19) 0.3340(7) 0.60487(18) 0.0987(17) Uani 0.81(2) 1 d D . P A 1
I311 I 0.56994(17) 0.4953(2) 0.36477(13) 0.0856(13) Uani 0.6135 1 d D . P F 1
Zn41 Zn 0.4272(5) 0.1509(8) 0.6213(5) 0.107(11) Uani 0.40(5) 1 d D . P D 2
Zn33 Zn 0.5868(3) 0.8561(6) 0.8298(4) 0.060(3) Uani 0.4809 1 d D . P B 1
Zn35 Zn 0.94741(19) 0.3475(4) 0.63279(15) 0.0665(12) Uani 0.81(2) 1 d D . P A 1
Zn34 Zn 0.7935(3) 0.0960(6) 0.9383(3) 0.0776(10) Uani 0.5643 1 d D . P E 1
Zn36 Zn 0.6076(4) 0.3753(8) 0.3317(3) 0.065(3) Uani 0.6135 1 d D . P F 1
Zn32 Zn 0.2733(2) 0.3860(7) 0.9297(2) 0.0537(19) Uani 0.610(19) 1 d D . P C 1
N309 N 0.7696(4) 0.6890(8) 0.9593(4) 0.042(3) Uani 1 1 d . . . . .
N310 N 0.8099(5) 0.5570(9) 0.9774(5) 0.050(4) Uani 1 1 d . . . . .
N324 N 0.6510(6) 0.3068(9) 0.3767(5) 0.062(5) Uani 1 1 d D U . . .
N316 N 0.9831(5) 0.0157(8) 0.7790(5) 0.055(4) Uani 1 1 d . . . . .
N306 N 0.5417(6) 0.7549(10) 0.8130(6) 0.057(5) Uani 1 1 d D . . . .
N301 N 0.4317(6) 0.2341(10) 0.6684(5) 0.052(4) Uani 1 1 d D U . . .
N313 N 0.8388(6) 0.0783(9) 0.9035(5) 0.060(4) Uani 1 1 d D . . . .
N302 N 0.4611(5) 0.4749(10) 0.7704(5) 0.053(4) Uani 1 1 d . . . . .
N322 N 0.7562(6) 0.0750(10) 0.4389(5) 0.060(5) Uani 1 1 d . . . . .
N314 N 0.9270(5) 0.0985(10) 0.7993(5) 0.056(4) Uani 1 1 d . . . . .
N308 N 0.7498(5) 0.5578(9) 0.9228(4) 0.049(4) Uani 1 1 d . . . . .
N321 N 0.8135(6) 0.0638(9) 0.4966(5) 0.060(5) Uani 1 1 d . . . . .
N312 N 0.7903(6) 0.2344(11) 0.9408(6) 0.065(5) Uani 1 1 d D . . . .
N307 N 0.6389(5) 0.7830(8) 0.8602(5) 0.060(5) Uani 1 1 d D . . . .
C308 C 0.4577(6) 0.5320(11) 0.8003(5) 0.045(4) Uani 1 1 d . . . . .
N318 N 0.9563(7) 0.2656(12) 0.6815(6) 0.070(5) Uani 1 1 d D . . . .
C326 C 0.7814(6) 0.5178(12) 0.9484(5) 0.049(5) Uani 1 1 d . . . . .
C315 C 0.5083(7) 0.6361(12) 0.7749(6) 0.060(6) Uani 1 1 d . . . . .
H315 H 0.504718 0.600510 0.751565 0.072 Uiso 1 1 calc R U . . .
N323 N 0.7814(6) -0.2528(13) 0.4437(6) 0.064(5) Uani 1 1 d . . . . .
C324 C 0.7456(5) 0.6448(12) 0.9311(5) 0.045(4) Uani 1 1 d . . . . .
N315 N 0.9525(6) -0.0331(11) 0.8344(5) 0.063(5) Uani 1 1 d . . . . .
N317 N 1.0596(6) -0.2722(13) 0.8221(7) 0.075(6) Uani 1 1 d . . . . .
C344 C 0.9549(6) 0.0847(10) 0.7784(6) 0.051(5) Uani 1 1 d . . . . .
N311 N 0.8860(6) 0.7814(10) 1.0759(5) 0.062(5) Uani 1 1 d . . . . .
C332 C 0.7674(7) 0.2822(12) 0.9115(6) 0.054(5) Uani 1 1 d . . . . .
H332 H 0.752779 0.251674 0.888332 0.065 Uiso 1 1 calc R U . . .
N320 N 0.7785(5) 0.2021(9) 0.4808(5) 0.057(4) Uani 1 1 d . . . . .
C343 C 0.9791(6) -0.0426(11) 0.8094(6) 0.053(5) Uani 1 1 d . . . . .
N303 N 0.4049(6) 0.3932(11) 0.7891(5) 0.062(5) Uani 1 1 d . . . . .
N304 N 0.4311(5) 0.5221(11) 0.8247(5) 0.060(4) Uani 1 1 d . . . . .
C306 C 0.4331(7) 0.4068(13) 0.7667(6) 0.056(5) Uani 1 1 d . . . . .
O2A O 0.6090(6) 0.4257(12) 0.7337(7) 0.086(6) Uani 0.8424 1 d D U P . .
C351 C 0.9327(7) 0.2264(13) 0.7413(6) 0.059(5) Uani 1 1 d . . . . .
H351 H 0.916303 0.239692 0.760762 0.071 Uiso 1 1 calc R U . . .
C321 C 0.7090(6) 0.6931(11) 0.9051(5) 0.046(4) Uani 1 1 d . . . . .
C325 C 0.8013(6) 0.6428(12) 0.9821(6) 0.047(4) Uani 1 1 d . . . . .
C327 C 0.8305(6) 0.6908(10) 1.0135(6) 0.053(5) Uani 1 1 d . . . . .
C339 C 0.8959(6) 0.0536(12) 0.8546(7) 0.058(5) Uani 1 1 d . . . . .
C320 C 0.7008(6) 0.7793(12) 0.9129(7) 0.063(6) Uani 1 1 d . . . . .
H320 H 0.719279 0.810234 0.934005 0.075 Uiso 1 1 calc R U . . .
O3A O 0.7444(7) 0.4713(12) 0.8143(6) 0.098(7) Uani 0.8424 1 d D U P . .
C329 C 0.8497(8) 0.8161(13) 1.0559(6) 0.067(6) Uani 1 1 d . . . . .
H329 H 0.842180 0.873658 1.063851 0.081 Uiso 1 1 calc R U . . .
C319 C 0.6648(7) 0.8226(13) 0.8895(7) 0.069(7) Uani 1 1 d . . . . .
H319 H 0.659190 0.882838 0.895349 0.082 Uiso 1 1 calc R U . . .
C340 C 0.8619(7) 0.1063(16) 0.8437(9) 0.080(7) Uani 1 1 d . . . . .
H340 H 0.856493 0.136057 0.818792 0.096 Uiso 1 1 calc R U . . .
C334 C 0.7848(6) 0.4193(10) 0.9453(6) 0.050(5) Uani 1 1 d . . . . .
C363 C 0.7845(6) -0.0679(12) 0.4572(6) 0.052(5) Uani 1 1 d . . . . .
C357 C 0.8378(8) 0.1963(12) 0.5360(7) 0.078(8) Uani 1 1 d . . . . .
N319 N 0.8988(6) 0.2823(12) 0.5927(5) 0.066(5) Uani 1 1 d D . . . .
C314 C 0.5357(7) 0.7064(14) 0.7788(6) 0.061(5) Uani 1 1 d . . . . .
H314 H 0.550285 0.721569 0.758264 0.073 Uiso 1 1 calc R U . . .
C331 C 0.8683(7) 0.6509(13) 1.0360(7) 0.067(6) Uani 1 1 d . . . . .
H331 H 0.875660 0.591307 1.030770 0.081 Uiso 1 1 calc R U . . .
N305 N 0.3203(7) 0.4067(14) 0.8971(7) 0.081(6) Uani 1 1 d D . . . .
C322 C 0.6815(6) 0.6499(11) 0.8749(6) 0.059(6) Uani 1 1 d . . . . .
H322 H 0.686469 0.589268 0.869286 0.071 Uiso 1 1 calc R U . . .
C336 C 0.8123(8) 0.2803(12) 0.9724(6) 0.067(6) Uani 1 1 d . . . . .
H336 H 0.829911 0.248412 0.993708 0.080 Uiso 1 1 calc R U . . .
C342 C 0.9284(7) 0.0374(13) 0.8267(5) 0.056(5) Uani 1 1 d . . . . .
C352 C 0.9575(6) 0.1500(11) 0.7437(5) 0.051(5) Uani 1 1 d . . . . .
C333 C 0.7635(6) 0.3704(13) 0.9124(6) 0.059(5) Uani 1 1 d . . . . .
H333 H 0.746125 0.400532 0.890399 0.071 Uiso 1 1 calc R U . . .
C303 C 0.4312(7) 0.3481(13) 0.7324(6) 0.055(5) Uani 1 1 d . U . . .
C330 C 0.8943(8) 0.6990(13) 1.0655(7) 0.069(7) Uani 1 1 d . . . . .
H330 H 0.920149 0.671554 1.079446 0.083 Uiso 1 1 calc R U . . .
C317 C 0.4909(8) 0.6649(14) 0.8367(7) 0.071(6) Uani 1 1 d . . . . .
H317 H 0.475934 0.651798 0.857231 0.085 Uiso 1 1 calc R U . . .
C372 C 0.6564(9) 0.2233(14) 0.3714(8) 0.096(9) Uani 1 1 d . U . . .
H372 H 0.635429 0.194252 0.351613 0.115 Uiso 1 1 calc R U . . .
C345 C 1.0069(7) -0.1225(12) 0.8113(7) 0.060(6) Uani 1 1 d . . . . .
C353 C 0.9831(9) 0.1322(16) 0.7164(7) 0.078(7) Uani 1 1 d . . . . .
H353 H 1.000917 0.080754 0.718151 0.094 Uiso 1 1 calc R U . . .
C362 C 0.7534(7) 0.1645(12) 0.4501(7) 0.061(6) Uani 1 1 d . . . . .
C354 C 0.9805(9) 0.1972(14) 0.6854(8) 0.076(7) Uani 1 1 d . . . . .
H354 H 0.998009 0.188392 0.666452 0.092 Uiso 1 1 calc R U . . .
C348 C 1.0587(7) -0.2172(16) 0.7925(7) 0.072(7) Uani 1 1 d . . . . .
H348 H 1.076902 -0.228004 0.774267 0.086 Uiso 1 1 calc R U . . .
C371 C 0.6905(8) 0.1710(12) 0.3921(8) 0.090(8) Uani 1 1 d . U . . .
H371 H 0.694914 0.111015 0.384951 0.108 Uiso 1 1 calc R U . . .
C360 C 0.8076(7) 0.1506(13) 0.5010(6) 0.059(5) Uani 1 1 d . . . . .
C369 C 0.7119(7) 0.3040(13) 0.4317(7) 0.066(6) Uani 1 1 d . U . . .
H369 H 0.729462 0.334184 0.453525 0.079 Uiso 1 1 calc R U . . .
C349 C 1.0315(9) -0.1425(17) 0.7870(8) 0.084(8) Uani 1 1 d . . . . .
H349 H 1.031180 -0.105187 0.764662 0.101 Uiso 1 1 calc R U . . .
C358 C 0.8352(9) 0.2873(13) 0.5432(8) 0.085(9) Uani 1 1 d . . . . .
H358 H 0.812635 0.322434 0.528114 0.102 Uiso 1 1 calc R U . . .
C368 C 0.6785(7) 0.3481(13) 0.4049(7) 0.065(6) Uani 1 1 d . U . . .
H368 H 0.675730 0.410774 0.407468 0.078 Uiso 1 1 calc R U . . .
C370 C 0.7178(7) 0.2141(13) 0.4243(7) 0.066(6) Uani 1 1 d . U . . .
C361 C 0.7858(7) 0.0299(12) 0.4652(7) 0.064(6) Uani 1 1 d . . . . .
C316 C 0.4852(6) 0.6139(12) 0.8036(6) 0.053(5) Uani 1 1 d . . . . .
C323 C 0.6464(7) 0.6953(11) 0.8526(6) 0.071(7) Uani 1 1 d . . . . .
H323 H 0.627307 0.665086 0.831706 0.086 Uiso 1 1 calc R U . . .
C364 C 0.8091(8) -0.1287(13) 0.4841(6) 0.066(6) Uani 1 1 d . . . . .
H364 H 0.827124 -0.108119 0.508077 0.079 Uiso 1 1 calc R U . . .
C3A C 0.6753(8) 0.3271(10) 0.8214(5) 0.067(7) Uani 0.8424 1 d D U P . .
H3A H 0.672541 0.370673 0.840717 0.080 Uiso 0.8424 1 calc R U P . .
O1A O 0.7102(6) 0.2583(13) 0.6945(6) 0.094(7) Uani 0.8424 1 d D U P . .
H1AA H 0.736380 0.272625 0.697841 0.140 Uiso 0.8424 1 calc R U P . .
C365 C 0.8067(8) -0.2195(12) 0.4749(8) 0.075(7) Uani 1 1 d . . . . .
H365 H 0.824685 -0.259277 0.492596 0.091 Uiso 1 1 calc R U . . .
C350 C 0.9325(7) 0.2832(16) 0.7091(8) 0.074(7) Uani 1 1 d . . . . .
H350 H 0.915215 0.335568 0.706429 0.089 Uiso 1 1 calc R U . . .
C337 C 0.8746(10) 0.0266(17) 0.9146(9) 0.087(8) Uani 1 1 d . . . . .
H337 H 0.879768 -0.000644 0.940050 0.105 Uiso 1 1 calc R U . . .
C367 C 0.7595(9) -0.1037(12) 0.4239(7) 0.082(8) Uani 1 1 d . . . . .
H367 H 0.742602 -0.066368 0.404257 0.099 Uiso 1 1 calc R U . . .
C328 C 0.8212(7) 0.7766(12) 1.0242(5) 0.053(5) Uani 1 1 d . . . . .
H328 H 0.796264 0.807393 1.010415 0.064 Uiso 1 1 calc R U . . .
C312 C 0.3541(10) 0.4618(19) 0.9078(8) 0.089(8) Uani 1 1 d . . . . .
H312 H 0.359328 0.489311 0.933241 0.106 Uiso 1 1 calc R U . . .
C305 C 0.4638(9) 0.2814(17) 0.6831(7) 0.077(6) Uani 1 1 d . U . . .
H305 H 0.488528 0.278651 0.671547 0.093 Uiso 1 1 calc R U . . .
C356 C 0.8739(8) 0.1520(16) 0.5569(8) 0.086(8) Uani 1 1 d . . . . .
H356 H 0.879008 0.091846 0.550589 0.104 Uiso 1 1 calc R U . . .
C304 C 0.4653(8) 0.3380(17) 0.7157(8) 0.079(7) Uani 1 1 d . U . . .
H304 H 0.491138 0.369972 0.726222 0.095 Uiso 1 1 calc R U . . .
C366 C 0.7589(9) -0.1956(13) 0.4189(7) 0.077(7) Uani 1 1 d . . . . .
H366 H 0.740664 -0.218820 0.395558 0.092 Uiso 1 1 calc R U . . .
C355 C 0.9017(9) 0.1932(12) 0.5860(8) 0.089(10) Uani 1 1 d . . . . .
H355 H 0.923959 0.159582 0.602419 0.107 Uiso 1 1 calc R U . . .
C4A C 0.6796(8) 0.3534(9) 0.7838(5) 0.062(6) Uani 0.8424 1 d D U P . .
C347 C 1.0341(11) -0.2562(18) 0.8439(11) 0.112(13) Uani 1 1 d . . . . .
H347 H 1.033086 -0.298742 0.864195 0.135 Uiso 1 1 calc R U . . .
C359 C 0.8656(8) 0.3245(12) 0.5723(7) 0.073(7) Uani 1 1 d . . . . .
H359 H 0.862467 0.385690 0.578187 0.088 Uiso 1 1 calc R U . . .
C2A C 0.6751(8) 0.2369(11) 0.8308(6) 0.065(7) Uani 0.8424 1 d D U P . .
H2A H 0.670692 0.218406 0.856038 0.078 Uiso 0.8424 1 calc R U P . .
C7A C 0.6756(7) 0.4507(12) 0.7744(7) 0.069(6) Uani 0.8424 1 d D U P . .
C313 C 0.3810(10) 0.4789(19) 0.8824(9) 0.094(9) Uani 1 1 d . . . . .
H313 H 0.404034 0.520323 0.889990 0.113 Uiso 1 1 calc R U . . .
C1A C 0.6814(8) 0.1742(11) 0.8029(6) 0.075(8) Uani 0.8424 1 d D U P . .
H1A H 0.681893 0.112547 0.809445 0.090 Uiso 0.8424 1 calc R U P . .
C307 C 0.4064(8) 0.4531(14) 0.8191(7) 0.067(6) Uani 1 1 d . . . . .
C338 C 0.9034(9) 0.0120(19) 0.8910(7) 0.085(8) Uani 1 1 d . . . . .
H338 H 0.927753 -0.025596 0.899364 0.102 Uiso 1 1 calc R U . . .
C12A C 0.7083(8) 0.5087(13) 0.7906(8) 0.088(8) Uani 0.8424 1 d D U P . .
C309 C 0.3754(7) 0.4373(15) 0.8462(7) 0.067(6) Uani 1 1 d . . . . .
C341 C 0.8345(10) 0.1166(19) 0.8699(9) 0.102(11) Uani 1 1 d . . . . .
H341 H 0.810437 0.155502 0.862188 0.122 Uiso 1 1 calc R U . . .
C8A C 0.6395(7) 0.4873(12) 0.7500(8) 0.074(7) Uani 0.8424 1 d D U P . .
C318 C 0.5196(10) 0.7386(16) 0.8400(10) 0.096(9) Uani 1 1 d . . . . .
H318 H 0.522604 0.776936 0.862405 0.115 Uiso 1 1 calc R U . . .
C5A C 0.6852(6) 0.2902(11) 0.7554(5) 0.086(8) Uani 0.8424 1 d D U P . .
C10A C 0.6691(9) 0.6331(14) 0.7587(8) 0.095(9) Uani 0.8424 1 d D U P . .
H10A H 0.667048 0.695180 0.753139 0.114 Uiso 0.8424 1 calc R U P . .
C311 C 0.3153(11) 0.360(2) 0.8647(10) 0.110(12) Uani 1 1 d . . . . .
H311 H 0.293888 0.314761 0.859304 0.132 Uiso 1 1 calc R U . . .
C335 C 0.8103(8) 0.3682(14) 0.9748(7) 0.074(7) Uani 1 1 d . . . . .
H335 H 0.826860 0.397248 0.997492 0.089 Uiso 1 1 calc R U . . .
C310 C 0.3420(11) 0.377(2) 0.8380(8) 0.110(12) Uani 1 1 d . . . . .
H310 H 0.336793 0.346314 0.813322 0.132 Uiso 1 1 calc R U . . .
C9A C 0.6354(8) 0.5773(14) 0.7428(8) 0.091(8) Uani 0.8424 1 d D U P . .
H9A H 0.609526 0.600829 0.726900 0.109 Uiso 0.8424 1 calc R U P . .
C302 C 0.3960(10) 0.299(2) 0.7176(9) 0.103(8) Uani 1 1 d . U . . .
H302 H 0.371120 0.299220 0.728982 0.123 Uiso 1 1 calc R U . . .
C15A C 0.7812(8) 0.527(2) 0.8287(10) 0.104(12) Uani 0.8424 1 d D U P . .
H15A H 0.794441 0.544071 0.806521 0.156 Uiso 0.8424 1 calc . U P . .
H15B H 0.802267 0.494095 0.848536 0.156 Uiso 0.8424 1 calc . U P . .
H15C H 0.771928 0.580498 0.840914 0.156 Uiso 0.8424 1 calc . U P . .
C13A C 0.6882(11) 0.3209(16) 0.7142(7) 0.101(10) Uani 0.8424 1 d D U P . .
H13A H 0.658633 0.330423 0.698177 0.121 Uiso 0.8424 1 calc R U P . .
H13B H 0.703620 0.378738 0.716244 0.121 Uiso 0.8424 1 calc R U P . .
C6A C 0.6871(9) 0.2000(11) 0.7659(7) 0.089(9) Uani 0.8424 1 d D U P . .
H6A H 0.692282 0.156357 0.747400 0.107 Uiso 0.8424 1 calc R U P . .
C11A C 0.7057(9) 0.5990(15) 0.7825(8) 0.104(9) Uani 0.8424 1 d D U P . .
H11A H 0.729137 0.637240 0.793494 0.125 Uiso 0.8424 1 calc R U P . .
C346 C 1.0071(11) -0.184(2) 0.8423(10) 0.105(10) Uani 1 1 d . . . . .
H346 H 0.989287 -0.176558 0.861065 0.126 Uiso 1 1 calc R U . . .
C301 C 0.3990(12) 0.246(2) 0.6825(10) 0.118(10) Uani 1 1 d . U . . .
H301 H 0.373169 0.217397 0.669066 0.141 Uiso 1 1 calc R U . . .
C14A C 0.5692(9) 0.456(3) 0.7096(13) 0.134(15) Uani 0.8424 1 d D U P . .
H14A H 0.574860 0.483930 0.685432 0.201 Uiso 0.8424 1 calc . U P . .
H14B H 0.556013 0.500086 0.724521 0.201 Uiso 0.8424 1 calc . U P . .
H14C H 0.549542 0.405580 0.702438 0.201 Uiso 0.8424 1 calc . U P . .
I409 I 0.9272(8) 0.4924(8) 0.6390(7) 0.0777(17) Uani 0.19(2) 1 d D . P A 2
Zn45 Zn 0.9532(6) 0.3351(13) 0.6297(5) 0.0665(12) Uani 0.19(2) 1 d D . P A 2
I410 I 1.0193(7) 0.3015(19) 0.6017(9) 0.117(9) Uani 0.19(2) 1 d D . P A 2
I406 I 0.5674(3) 0.9758(4) 0.8625(3) 0.078(2) Uani 0.4533 1 d D . P B 2
Zn43 Zn 0.5911(3) 0.8521(6) 0.8208(4) 0.058(6) Uani 0.4533 1 d D . P B 2
I405 I 0.6178(2) 0.8841(6) 0.7581(3) 0.076(3) Uani 0.4533 1 d D . P B 2
I301 I 0.3927(3) 0.0117(5) 0.6367(3) 0.165(8) Uani 0.60(5) 1 d D . P D 1
Zn31 Zn 0.42793(19) 0.1538(5) 0.6198(2) 0.052(3) Uani 0.60(5) 1 d D . P D 1
I302 I 0.50072(17) 0.1697(7) 0.6001(2) 0.092(3) Uani 0.60(5) 1 d D . P D 1
I411 I 0.5643(3) 0.4784(5) 0.3858(3) 0.113(3) Uani 0.3865 1 d D . P F 2
Zn46 Zn 0.5988(6) 0.3755(13) 0.3417(4) 0.063(4) Uani 0.3865 1 d D . P F 2
I412 I 0.6287(3) 0.4096(6) 0.2812(3) 0.085(3) Uani 0.3865 1 d D . P F 2
I404 I 0.3131(10) 0.4707(8) 1.0028(6) 0.165(7) Uani 0.390(19) 1 d D . P C 2
Zn42 Zn 0.2832(7) 0.3871(10) 0.9389(6) 0.132(9) Uani 0.390(19) 1 d D . P C 2
I403 I 0.2070(6) 0.4142(10) 0.8972(8) 0.166(6) Uani 0.390(19) 1 d D . P C 2
I506 I 0.5837(12) 0.992(3) 0.8492(11) 0.080 Uiso 0.0658 1 d . U P B 3
I505 I 0.6147(18) 0.876(4) 0.7467(15) 0.080 Uiso 0.0658 1 d . U P B 3
Zn53 Zn 0.5926(17) 0.861(8) 0.814(4) 0.080 Uiso 0.0658 1 d D U P B 3
Zn44 Zn 0.7952(4) 0.0961(7) 0.9399(4) 0.0776(10) Uani 0.4357 1 d D . P E 2
I407 I 0.7222(4) 0.0420(6) 0.9042(5) 0.183(7) Uani 0.4357 1 d D . P E 2
I408 I 0.8278(2) 0.0394(6) 1.0085(2) 0.084(3) Uani 0.4357 1 d D . P E 2
C809 C 0.6714(11) 0.812(3) 0.5914(10) 0.080 Uiso 0.4805 1 d D U P . .
H80A H 0.666769 0.875583 0.597389 0.096 Uiso 0.4805 1 calc R U P . .
H80B H 0.687977 0.809985 0.570052 0.096 Uiso 0.4805 1 calc R U P . .
C808 C 0.6974(9) 0.766(3) 0.6289(10) 0.080 Uiso 0.4805 1 d D U P . .
H80C H 0.704426 0.704258 0.622238 0.096 Uiso 0.4805 1 calc R U P . .
H80D H 0.724860 0.798382 0.638443 0.096 Uiso 0.4805 1 calc R U P . .
C807 C 0.6715(11) 0.764(3) 0.6620(8) 0.080 Uiso 0.4805 1 d D U P . .
H80E H 0.687997 0.730343 0.685040 0.096 Uiso 0.4805 1 calc R U P . .
H80F H 0.667380 0.825463 0.670761 0.096 Uiso 0.4805 1 calc R U P . .
C812 C 0.6271(11) 0.720(3) 0.6477(10) 0.080 Uiso 0.4805 1 d D U P . .
H81A H 0.631189 0.655799 0.642232 0.096 Uiso 0.4805 1 calc R U P . .
H81B H 0.610488 0.723532 0.669020 0.096 Uiso 0.4805 1 calc R U P . .
C811 C 0.6012(9) 0.764(3) 0.6100(10) 0.080 Uiso 0.4805 1 d D U P . .
H81C H 0.593802 0.826099 0.616285 0.096 Uiso 0.4805 1 calc R U P . .
H81D H 0.573929 0.731278 0.600492 0.096 Uiso 0.4805 1 calc R U P . .
C810 C 0.6273(11) 0.766(3) 0.5771(8) 0.080 Uiso 0.4805 1 d D U P . .
H81E H 0.610684 0.798695 0.553696 0.096 Uiso 0.4805 1 calc R U P . .
H81F H 0.631976 0.704539 0.568706 0.096 Uiso 0.4805 1 calc R U P . .
C806 C 0.563(2) 0.574(4) 1.0083(16) 0.148(19) Uani 0.4203 1 d D U P . .
H80G H 0.572781 0.524796 1.027175 0.178 Uiso 0.4203 1 calc R U P . .
H80H H 0.531590 0.582402 1.006077 0.178 Uiso 0.4203 1 calc R U P . .
C805 C 0.572(2) 0.550(4) 0.9673(18) 0.16(2) Uani 0.4203 1 d D U P . .
H80I H 0.603077 0.536273 0.970022 0.191 Uiso 0.4203 1 calc R U P . .
H80J H 0.555213 0.496159 0.956973 0.191 Uiso 0.4203 1 calc R U P . .
C804 C 0.559(2) 0.627(4) 0.9377(12) 0.15(2) Uani 0.4203 1 d D U P . .
H80K H 0.527705 0.636567 0.932697 0.186 Uiso 0.4203 1 calc R U P . .
H80L H 0.567114 0.611598 0.912124 0.186 Uiso 0.4203 1 calc R U P . .
C803 C 0.583(2) 0.714(4) 0.9539(15) 0.142(19) Uani 0.4203 1 d D U P . .
H80M H 0.572993 0.763138 0.934879 0.170 Uiso 0.4203 1 calc R U P . .
H80N H 0.614228 0.706438 0.956594 0.170 Uiso 0.4203 1 calc R U P . .
C802 C 0.573(2) 0.737(3) 0.9945(16) 0.139(19) Uani 0.4203 1 d D U P . .
H80O H 0.541269 0.747973 0.991622 0.167 Uiso 0.4203 1 calc R U P . .
H80P H 0.588169 0.792768 1.004850 0.167 Uiso 0.4203 1 calc R U P . .
C801 C 0.587(2) 0.660(4) 1.0240(12) 0.135(19) Uani 0.4203 1 d D U P . .
H80Q H 0.618683 0.651169 1.027504 0.162 Uiso 0.4203 1 calc R U P . .
H80R H 0.580838 0.675743 1.050179 0.162 Uiso 0.4203 1 calc R U P . .
C816 C 0.367(3) 0.061(5) 0.775(3) 0.15(3) Uani 0.3159 1 d D U P G -2
H81G H 0.350116 0.052804 0.796361 0.183 Uiso 0.3159 1 calc R U P G -2
H81H H 0.358314 0.118685 0.762057 0.183 Uiso 0.3159 1 calc R U P G -2
C815 C 0.415(3) 0.064(4) 0.795(3) 0.15(3) Uani 0.3159 1 d D U P G -2
H81I H 0.432016 0.079814 0.774391 0.181 Uiso 0.3159 1 calc R U P G -2
H81J H 0.420577 0.110893 0.815493 0.181 Uiso 0.3159 1 calc R U P G -2
C814 C 0.432(2) -0.026(6) 0.814(2) 0.15(3) Uani 0.3159 1 d D U P G -2
H81K H 0.463353 -0.022919 0.823152 0.184 Uiso 0.3159 1 calc R U P G -2
H81L H 0.418507 -0.036620 0.836900 0.184 Uiso 0.3159 1 calc R U P G -2
C813 C 0.420(3) -0.104(5) 0.784(3) 0.16(3) Uani 0.3159 1 d D U P G -2
H81M H 0.427331 -0.160383 0.799284 0.189 Uiso 0.3159 1 calc R U P G -2
H81N H 0.438903 -0.100193 0.764596 0.189 Uiso 0.3159 1 calc R U P G -2
C818 C 0.373(3) -0.105(4) 0.763(3) 0.15(3) Uani 0.3159 1 d D U P G -2
H81O H 0.354982 -0.124385 0.781616 0.176 Uiso 0.3159 1 calc R U P G -2
H81P H 0.369277 -0.149987 0.741130 0.176 Uiso 0.3159 1 calc R U P G -2
C817 C 0.357(2) -0.015(6) 0.745(2) 0.15(3) Uani 0.3159 1 d D U P G -2
H81Q H 0.324918 -0.017916 0.735081 0.180 Uiso 0.3159 1 calc R U P G -2
H81R H 0.370067 -0.001607 0.722211 0.180 Uiso 0.3159 1 calc R U P G -2
C4B C 0.260(2) 0.262(2) 0.7397(16) 0.083(11) Uani 0.248 1 d DG U P H -1
C3B C 0.274(2) 0.334(3) 0.7203(16) 0.080(14) Uani 0.248 1 d DG U P H -1
H3B H 0.292686 0.324569 0.702020 0.096 Uiso 0.248 1 calc R U P H -1
C2B C 0.262(3) 0.420(2) 0.7277(19) 0.079(15) Uani 0.248 1 d G U P H -1
H2B H 0.271432 0.469438 0.714498 0.094 Uiso 0.248 1 calc R U P H -1
C1B C 0.235(3) 0.434(2) 0.755(2) 0.082(15) Uani 0.248 1 d G U P H -1
H1B H 0.226537 0.493055 0.759572 0.099 Uiso 0.248 1 calc R U P H -1
C6B C 0.221(2) 0.362(3) 0.7739(17) 0.081(14) Uani 0.248 1 d G U P H -1
H6B H 0.202896 0.371802 0.792168 0.097 Uiso 0.248 1 calc R U P H -1
C5B C 0.2337(19) 0.276(3) 0.7665(15) 0.085(12) Uani 0.248 1 d DG U P H -1
O2B O 0.2085(16) 0.164(4) 0.6788(15) 0.080(13) Uani 0.248 1 d D U P H -1
O3B O 0.338(2) 0.185(4) 0.7769(19) 0.101(17) Uani 0.248 1 d D U P H -1
C7B C 0.2722(17) 0.170(3) 0.7293(16) 0.092(13) Uani 0.248 1 d DG U P H -1
C12B C 0.3131(17) 0.137(3) 0.7466(18) 0.098(15) Uani 0.248 1 d DG U P H -1
C11B C 0.3282(17) 0.059(4) 0.732(2) 0.097(17) Uani 0.248 1 d G U P H -1
H11B H 0.356111 0.037325 0.744131 0.117 Uiso 0.248 1 calc R U P H -1
C10B C 0.303(2) 0.014(3) 0.7006(19) 0.094(17) Uani 0.248 1 d G U P H -1
H10B H 0.312955 -0.038938 0.690830 0.113 Uiso 0.248 1 calc R U P H -1
C9B C 0.262(2) 0.047(3) 0.6833(17) 0.101(17) Uani 0.248 1 d G U P H -1
H9B H 0.244259 0.015676 0.661666 0.121 Uiso 0.248 1 calc R U P H -1
C8B C 0.2466(16) 0.124(3) 0.6976(17) 0.086(14) Uani 0.248 1 d DG U P H -1
C13B C 0.219(2) 0.199(6) 0.789(3) 0.090(17) Uani 0.248 1 d D U P H -1
H13C H 0.196031 0.218720 0.802240 0.109 Uiso 0.248 1 calc R U P H -1
H13D H 0.206905 0.150862 0.769602 0.109 Uiso 0.248 1 calc R U P H -1
O1B O 0.255(2) 0.166(6) 0.817(2) 0.11(2) Uani 0.248 1 d D U P H -1
H1BA H 0.268960 0.208796 0.829378 0.170 Uiso 0.248 1 calc R U P H -1
C15B C 0.379(3) 0.144(7) 0.795(4) 0.11(3) Uani 0.248 1 d D U P H -1
H15D H 0.387081 0.100714 0.776714 0.162 Uiso 0.248 1 calc . U P I -1
H15E H 0.376120 0.114322 0.819659 0.162 Uiso 0.248 1 calc . U P J -1
H15F H 0.401286 0.190546 0.801111 0.162 Uiso 0.248 1 calc . U P K -1
C14B C 0.184(3) 0.121(8) 0.644(3) 0.12(3) Uani 0.248 1 d D U P H -1
H14D H 0.167259 0.165288 0.626298 0.185 Uiso 0.248 1 calc . U P L -1
H14E H 0.164522 0.076510 0.651474 0.185 Uiso 0.248 1 calc . U P M -1
H14F H 0.204009 0.090593 0.629686 0.185 Uiso 0.248 1 calc . U P N -1

loop_
_atom_site_aniso_label
_atom_site_aniso_U_11
_atom_site_aniso_U_22
_atom_site_aniso_U_33
_atom_site_aniso_U_23
_atom_site_aniso_U_13
_atom_site_aniso_U_12
I309 0.095(3) 0.0322(7) 0.087(3) -0.0006(10) -0.025(2) -0.0112(11)
I305 0.090(4) 0.054(3) 0.098(5) 0.036(3) -0.010(3) -0.021(3)
I304 0.084(3) 0.0349(15) 0.079(2) -0.0079(13) 0.0265(18) -0.0067(14)
I401 0.082(8) 0.045(4) 0.056(5) 0.003(3) -0.042(3) 0.007(3)
I306 0.064(3) 0.033(2) 0.113(6) -0.008(3) -0.019(3) -0.0108(17)
I307 0.070(3) 0.031(3) 0.149(4) 0.026(2) -0.014(3) -0.0080(19)
I308 0.267(10) 0.042(3) 0.155(7) 0.054(4) 0.093(6) 0.064(4)
I303 0.082(2) 0.0389(17) 0.100(3) 0.0095(17) -0.009(3) 0.0017(16)
I402 0.212(19) 0.237(18) 0.053(6) 0.008(6) -0.003(6) 0.157(16)
I312 0.073(3) 0.080(3) 0.111(4) 0.034(2) -0.011(2) 0.013(2)
I310 0.109(2) 0.103(4) 0.081(2) -0.005(3) 0.0142(16) -0.028(2)
I311 0.102(3) 0.0286(15) 0.108(3) -0.0054(15) -0.019(2) -0.0027(14)
Zn41 0.19(2) 0.020(8) 0.077(14) -0.010(7) -0.045(12) 0.030(8)
Zn33 0.063(6) 0.028(5) 0.077(6) -0.002(4) -0.015(4) -0.021(4)
Zn35 0.085(2) 0.0393(19) 0.0584(18) 0.0050(14) -0.0240(16) -0.0055(16)
Zn34 0.103(3) 0.0251(13) 0.105(3) 0.0164(14) 0.023(2) 0.0042(14)
Zn36 0.056(5) 0.030(3) 0.091(5) 0.013(3) -0.029(4) -0.001(3)
Zn32 0.058(3) 0.037(4) 0.067(3) -0.002(2) 0.014(3) -0.005(2)
N309 0.046(8) 0.014(6) 0.057(9) -0.006(6) -0.006(7) -0.002(5)
N310 0.052(9) 0.021(7) 0.066(10) 0.007(6) -0.012(7) 0.006(6)
N324 0.072(10) 0.022(7) 0.075(10) 0.009(7) -0.020(8) -0.003(7)
N316 0.067(10) 0.015(6) 0.063(10) 0.003(6) -0.030(8) 0.008(6)
N306 0.058(10) 0.028(8) 0.071(11) 0.009(7) -0.020(9) 0.001(7)
N301 0.057(9) 0.038(8) 0.052(9) 0.013(7) -0.007(7) -0.005(7)
N313 0.087(12) 0.021(7) 0.066(11) -0.006(7) 0.006(9) 0.008(7)
N302 0.065(10) 0.038(8) 0.052(9) -0.006(7) 0.001(8) -0.001(7)
N322 0.072(11) 0.026(7) 0.065(10) 0.005(7) -0.021(9) -0.006(7)
N314 0.054(10) 0.034(8) 0.064(10) -0.003(7) -0.022(8) -0.002(7)
N308 0.067(10) 0.026(7) 0.043(8) 0.006(6) -0.011(7) -0.003(6)
N321 0.073(11) 0.015(7) 0.074(11) -0.001(6) -0.028(9) -0.002(6)
N312 0.068(11) 0.047(10) 0.071(12) 0.013(8) -0.005(9) 0.001(8)
N307 0.059(9) 0.012(6) 0.086(12) 0.003(7) -0.033(9) -0.009(6)
C308 0.047(10) 0.031(9) 0.048(10) -0.004(7) -0.011(8) -0.008(7)
N318 0.080(13) 0.048(10) 0.065(11) -0.002(8) -0.022(10) 0.014(9)
C326 0.053(11) 0.037(9) 0.047(10) -0.004(8) -0.014(8) -0.003(8)
C315 0.066(13) 0.037(10) 0.057(12) 0.001(8) -0.034(10) -0.002(9)
N323 0.058(11) 0.063(11) 0.073(12) -0.005(9) 0.018(9) 0.003(9)
C324 0.037(9) 0.039(9) 0.053(10) 0.011(8) -0.007(8) 0.002(7)
N315 0.066(11) 0.039(9) 0.067(11) -0.022(8) -0.022(9) 0.002(8)
N317 0.047(11) 0.060(12) 0.100(16) 0.005(11) -0.024(10) 0.013(9)
C344 0.057(11) 0.022(8) 0.055(11) -0.015(7) -0.030(9) 0.005(7)
N311 0.078(11) 0.038(9) 0.051(9) 0.010(7) -0.027(8) -0.022(8)
C332 0.070(13) 0.032(9) 0.048(10) 0.004(8) -0.017(9) 0.003(8)
N320 0.065(10) 0.026(7) 0.062(10) 0.011(7) -0.025(8) 0.000(7)
C343 0.053(11) 0.025(8) 0.061(12) -0.008(8) -0.036(10) -0.002(7)
N303 0.077(12) 0.049(10) 0.059(10) -0.004(8) 0.009(9) -0.018(9)
N304 0.053(10) 0.046(9) 0.072(11) -0.009(8) -0.004(8) -0.017(8)
C306 0.062(12) 0.047(11) 0.050(11) -0.006(9) -0.007(9) -0.010(9)
O2A 0.084(13) 0.053(11) 0.127(16) 0.027(11) 0.032(12) 0.031(9)
C351 0.070(13) 0.045(11) 0.055(11) 0.001(9) -0.003(10) 0.009(9)
C321 0.055(11) 0.025(8) 0.051(10) 0.008(7) -0.006(8) -0.009(7)
C325 0.040(9) 0.038(9) 0.058(11) -0.005(8) 0.000(8) -0.002(7)
C327 0.065(12) 0.017(7) 0.058(11) 0.006(7) -0.031(9) -0.012(7)
C339 0.055(11) 0.034(10) 0.074(14) -0.004(9) -0.012(10) 0.001(8)
C320 0.057(12) 0.031(9) 0.080(14) -0.003(9) -0.032(10) -0.006(8)
O3A 0.16(2) 0.065(12) 0.077(13) -0.026(10) 0.048(13) -0.060(13)
C329 0.090(16) 0.038(10) 0.061(13) 0.010(9) -0.015(11) -0.012(10)
C319 0.058(12) 0.030(9) 0.100(17) 0.002(10) -0.022(12) 0.011(8)
C340 0.062(14) 0.057(14) 0.12(2) 0.028(14) 0.008(14) 0.023(11)
C334 0.052(10) 0.017(7) 0.073(12) 0.014(8) -0.006(9) 0.000(7)
C363 0.052(11) 0.033(9) 0.067(12) -0.002(8) 0.006(9) 0.000(8)
C357 0.102(17) 0.024(9) 0.081(15) 0.016(9) -0.043(13) -0.009(10)
N319 0.070(11) 0.064(11) 0.051(10) 0.014(8) -0.016(8) 0.004(9)
C314 0.054(12) 0.057(12) 0.059(12) -0.006(10) -0.017(10) -0.006(9)
C331 0.067(13) 0.031(10) 0.084(15) 0.003(9) -0.027(11) 0.006(9)
N305 0.094(15) 0.072(13) 0.087(15) -0.006(11) 0.043(12) -0.022(12)
C322 0.065(12) 0.023(8) 0.073(13) -0.009(8) -0.019(10) -0.004(8)
C336 0.100(17) 0.032(10) 0.052(11) 0.009(8) -0.022(11) 0.014(10)
C342 0.068(13) 0.047(11) 0.038(9) -0.005(8) -0.027(9) 0.000(9)
C352 0.058(11) 0.032(9) 0.046(10) -0.006(7) -0.030(9) 0.012(8)
C333 0.049(11) 0.046(11) 0.071(13) -0.006(9) -0.011(10) 0.002(9)
C303 0.066(12) 0.044(10) 0.048(10) -0.013(8) -0.007(9) -0.015(9)
C330 0.082(15) 0.034(10) 0.072(14) -0.003(9) -0.029(12) -0.008(10)
C317 0.084(16) 0.047(12) 0.080(15) -0.002(11) 0.015(13) -0.022(11)
C372 0.108(16) 0.033(10) 0.111(17) 0.000(11) -0.059(14) -0.004(11)
C345 0.058(12) 0.028(9) 0.082(15) 0.005(9) -0.013(11) 0.007(8)
C353 0.101(19) 0.064(15) 0.065(14) 0.023(11) 0.005(13) 0.039(13)
C362 0.067(13) 0.024(9) 0.080(14) 0.014(9) -0.012(11) 0.010(8)
C354 0.101(18) 0.043(12) 0.083(16) 0.023(11) 0.015(14) 0.019(12)
C348 0.066(14) 0.067(14) 0.064(14) 0.000(11) -0.028(11) 0.001(11)
C371 0.104(15) 0.021(8) 0.107(16) 0.013(9) -0.061(13) 0.015(9)
C360 0.080(14) 0.043(11) 0.049(11) -0.004(8) -0.001(10) 0.003(10)
C369 0.062(12) 0.041(10) 0.082(13) 0.000(9) -0.017(10) -0.002(9)
C349 0.099(19) 0.067(15) 0.067(15) -0.015(12) -0.026(14) 0.025(14)
C358 0.107(19) 0.025(10) 0.100(18) 0.008(10) -0.031(15) -0.007(11)
C368 0.060(11) 0.034(9) 0.081(13) -0.011(9) -0.031(10) 0.006(8)
C370 0.074(12) 0.032(9) 0.074(13) 0.014(9) -0.023(10) -0.003(9)
C361 0.081(15) 0.022(9) 0.075(14) 0.001(8) -0.012(11) 0.000(9)
C316 0.060(12) 0.035(9) 0.055(11) -0.005(8) -0.007(9) -0.006(8)
C323 0.086(15) 0.021(8) 0.078(14) -0.010(8) -0.048(12) 0.001(9)
C364 0.091(16) 0.042(11) 0.054(12) 0.006(9) -0.006(11) -0.007(10)
C3A 0.074(14) 0.015(9) 0.099(17) -0.003(10) -0.012(13) 0.006(9)
O1A 0.082(14) 0.063(12) 0.129(18) -0.037(12) 0.007(12) -0.016(10)
C365 0.076(15) 0.022(9) 0.12(2) 0.030(11) 0.006(14) 0.016(9)
C350 0.060(13) 0.059(13) 0.086(17) 0.026(12) -0.028(12) -0.016(11)
C337 0.11(2) 0.062(15) 0.087(18) 0.008(13) 0.004(16) 0.003(14)
C367 0.12(2) 0.016(9) 0.088(16) -0.006(9) -0.035(14) -0.011(10)
C328 0.080(13) 0.037(9) 0.032(8) 0.002(7) -0.012(9) 0.007(9)
C312 0.12(2) 0.086(19) 0.080(17) -0.014(14) 0.057(16) -0.028(17)
C305 0.088(15) 0.070(14) 0.070(13) -0.020(11) 0.009(12) -0.006(12)
C356 0.087(17) 0.056(14) 0.093(18) -0.001(12) -0.034(14) 0.013(12)
C304 0.078(14) 0.069(14) 0.093(15) -0.037(12) 0.023(12) -0.021(11)
C366 0.12(2) 0.034(11) 0.056(13) 0.004(9) -0.017(13) -0.011(12)
C355 0.110(19) 0.018(9) 0.103(18) 0.007(10) -0.057(15) 0.003(10)
C4A 0.083(14) 0.012(9) 0.087(15) 0.000(9) 0.009(12) 0.001(9)
C347 0.10(2) 0.052(16) 0.16(3) 0.067(19) -0.02(2) 0.011(15)
C359 0.088(16) 0.024(9) 0.083(15) 0.005(9) -0.035(13) -0.013(9)
C2A 0.055(13) 0.039(12) 0.090(16) 0.016(11) -0.009(12) -0.008(10)
C7A 0.102(17) 0.037(11) 0.075(14) 0.000(10) 0.034(13) 0.000(11)
C313 0.11(2) 0.081(18) 0.10(2) -0.043(16) 0.039(17) -0.040(16)
C1A 0.052(13) 0.051(13) 0.11(2) 0.025(13) -0.012(14) -0.005(11)
C307 0.082(15) 0.050(12) 0.064(13) -0.014(10) 0.002(11) -0.012(11)
C338 0.085(17) 0.10(2) 0.064(14) 0.030(14) 0.002(13) 0.046(15)
C12A 0.16(2) 0.040(12) 0.073(15) -0.007(11) 0.047(15) -0.021(14)
C309 0.065(13) 0.062(14) 0.071(14) -0.003(11) 0.008(11) -0.013(11)
C341 0.12(2) 0.09(2) 0.11(2) 0.067(18) 0.049(19) 0.050(17)
C8A 0.105(17) 0.042(12) 0.088(16) 0.009(11) 0.046(14) 0.012(12)
C318 0.11(2) 0.052(14) 0.11(2) -0.050(15) -0.002(18) -0.024(14)
C5A 0.096(16) 0.030(11) 0.122(19) -0.016(12) -0.003(16) 0.004(11)
C10A 0.18(3) 0.046(14) 0.073(17) -0.004(12) 0.061(18) 0.020(16)
C311 0.12(2) 0.10(2) 0.14(3) -0.04(2) 0.09(2) -0.049(19)
C335 0.098(17) 0.046(12) 0.060(13) -0.001(10) -0.029(12) 0.006(11)
C310 0.15(3) 0.12(2) 0.062(15) -0.014(15) 0.013(16) -0.09(2)
C9A 0.15(2) 0.055(15) 0.080(17) 0.004(13) 0.058(17) 0.022(15)
C302 0.106(17) 0.105(17) 0.105(17) -0.064(14) 0.042(14) -0.039(15)
C15A 0.14(3) 0.07(2) 0.12(3) -0.036(18) 0.06(2) -0.05(2)
C13A 0.14(2) 0.053(16) 0.11(2) -0.029(15) 0.01(2) 0.022(16)
C6A 0.074(16) 0.033(12) 0.15(2) 0.003(14) 0.006(17) 0.005(11)
C11A 0.18(3) 0.077(18) 0.067(16) 0.002(14) 0.056(18) -0.008(19)
C346 0.12(2) 0.09(2) 0.12(3) 0.033(18) 0.04(2) 0.030(18)
C301 0.13(2) 0.099(18) 0.117(19) -0.057(16) 0.013(17) -0.043(17)
C14A 0.11(3) 0.11(3) 0.18(4) 0.06(3) 0.05(3) 0.03(2)
I409 0.095(3) 0.0322(7) 0.087(3) -0.0006(10) -0.025(2) -0.0112(11)
Zn45 0.085(2) 0.0393(19) 0.0584(18) 0.0050(14) -0.0240(16) -0.0055(16)
I410 0.146(15) 0.066(12) 0.120(15) 0.017(10) -0.015(10) -0.028(9)
I406 0.079(6) 0.026(3) 0.111(7) -0.024(3) -0.026(3) 0.012(3)
Zn43 0.056(6) 0.018(4) 0.075(10) -0.002(4) -0.040(6) 0.019(4)
I405 0.049(3) 0.070(4) 0.090(6) 0.032(4) -0.031(3) 0.020(2)
I301 0.273(17) 0.021(3) 0.134(7) 0.012(3) -0.107(7) -0.027(4)
Zn31 0.054(5) 0.053(7) 0.035(5) -0.007(4) -0.024(3) 0.018(4)
I302 0.071(5) 0.115(5) 0.084(5) 0.020(3) 0.003(2) 0.048(4)
I411 0.101(4) 0.045(3) 0.182(9) -0.018(4) 0.002(6) -0.012(3)
Zn46 0.048(6) 0.027(5) 0.103(9) 0.005(6) -0.011(6) -0.011(4)
I412 0.081(6) 0.059(4) 0.094(5) 0.035(3) -0.027(4) -0.020(4)
I404 0.323(19) 0.048(5) 0.174(11) -0.053(6) 0.164(12) -0.084(8)
Zn42 0.23(2) 0.012(5) 0.184(18) 0.005(8) 0.109(16) -0.001(9)
I403 0.211(12) 0.106(8) 0.222(15) 0.097(8) 0.137(10) 0.104(8)
Zn44 0.103(3) 0.0251(13) 0.105(3) 0.0164(14) 0.023(2) 0.0042(14)
I407 0.195(10) 0.029(4) 0.352(17) -0.017(6) 0.122(10) -0.037(5)
I408 0.094(4) 0.089(6) 0.071(4) 0.049(4) 0.023(3) 0.042(4)
C806 0.10(3) 0.23(5) 0.11(3) -0.04(3) 0.00(3) -0.03(3)
C805 0.13(4) 0.23(5) 0.10(3) -0.04(3) 0.00(3) -0.02(4)
C804 0.12(4) 0.23(5) 0.10(3) -0.04(3) 0.00(3) -0.02(3)
C803 0.10(3) 0.23(5) 0.09(3) -0.04(3) 0.01(3) -0.02(3)
C802 0.10(3) 0.23(5) 0.09(3) -0.03(3) 0.00(3) -0.02(3)
C801 0.09(3) 0.22(5) 0.09(3) -0.03(3) 0.01(3) -0.02(3)
C816 0.17(5) 0.11(4) 0.19(6) -0.04(4) 0.10(5) -0.03(4)
C815 0.17(5) 0.12(4) 0.19(6) -0.03(4) 0.11(5) -0.04(4)
C814 0.17(5) 0.12(4) 0.20(6) -0.03(4) 0.09(5) -0.04(4)
C813 0.17(5) 0.13(4) 0.20(6) -0.04(4) 0.10(5) -0.03(4)
C818 0.17(5) 0.12(4) 0.19(6) -0.05(4) 0.10(5) -0.03(4)
C817 0.17(5) 0.12(4) 0.19(6) -0.04(4) 0.11(5) -0.03(4)
C4B 0.09(3) 0.062(19) 0.09(3) 0.020(18) 0.006(19) 0.007(19)
C3B 0.08(3) 0.06(2) 0.09(3) 0.02(2) 0.00(2) 0.00(2)
C2B 0.07(3) 0.06(2) 0.09(4) 0.01(2) -0.01(3) 0.00(2)
C1B 0.08(3) 0.07(2) 0.09(4) 0.01(2) 0.00(3) 0.00(2)
C6B 0.08(3) 0.07(2) 0.09(3) 0.01(2) 0.00(3) 0.00(2)
C5B 0.09(3) 0.07(2) 0.10(3) 0.01(2) 0.01(2) 0.00(2)
O2B 0.12(3) 0.08(3) 0.05(2) 0.01(2) 0.04(2) 0.01(2)
O3B 0.13(3) 0.05(3) 0.11(3) 0.00(2) 0.02(2) 0.01(2)
C7B 0.12(3) 0.062(19) 0.09(3) 0.022(18) 0.02(2) 0.011(18)
C12B 0.13(3) 0.05(2) 0.11(3) 0.00(2) 0.01(2) 0.02(2)
C11B 0.14(3) 0.05(2) 0.10(3) 0.01(2) 0.03(3) 0.02(2)
C10B 0.13(3) 0.06(3) 0.10(3) 0.01(2) 0.04(3) 0.01(2)
C9B 0.13(3) 0.08(3) 0.10(3) 0.01(2) 0.04(3) 0.02(2)
C8B 0.12(3) 0.07(2) 0.08(3) 0.018(19) 0.03(2) 0.01(2)
C13B 0.10(3) 0.07(3) 0.11(4) 0.01(3) 0.02(3) 0.00(3)
O1B 0.10(4) 0.12(5) 0.12(5) 0.05(4) 0.03(3) 0.02(4)
C15B 0.14(4) 0.05(5) 0.13(6) 0.00(4) 0.00(3) 0.00(3)
C14B 0.15(5) 0.16(7) 0.06(4) -0.02(4) 0.03(3) 0.00(5)

loop_
_atom_type_symbol
_atom_type_description
_atom_type_scat_dispersion_real
_atom_type_scat_dispersion_imag
_atom_type_scat_source
C C 0.0181 0.0091 'International Tables Vol C Tables 4.2.6.8 and 6.1.1.4'
H H 0.0000 0.0000 'International Tables Vol C Tables 4.2.6.8 and 6.1.1.4'
I I -0.3257 6.8362 'International Tables Vol C Tables 4.2.6.8 and 6.1.1.4'
N N 0.0311 0.0180 'International Tables Vol C Tables 4.2.6.8 and 6.1.1.4'
O O 0.0492 0.0322 'International Tables Vol C Tables 4.2.6.8 and 6.1.1.4'
Zn Zn -1.5491 0.6778 'International Tables Vol C Tables 4.2.6.8 and 6.1.1.4'

loop_
_exptl_crystal_face_index_h
_exptl_crystal_face_index_k
_exptl_crystal_face_index_l
_exptl_crystal_face_perp_dist
-1 0 -1 0.0514
1 0 1 0.0724
1 2 -2 0.1535
-1 -2 2 0.1107
-1 -1 0 0.1125
1 0 -1 0.0907
-1 0 1 0.0769
-1 2 2 0.1075
-1 -2 0 0.1107
-1 0 0 0.0559
0 -2 1 0.1039

loop_
_geom_angle_atom_site_label_1
_geom_angle_atom_site_label_2
_geom_angle_atom_site_label_3
_geom_angle
_geom_angle_site_symmetry_1
_geom_angle_site_symmetry_3
_geom_angle_publ_flag
I401 Zn41 I402 121.2(9) . . ?
N301 Zn41 I401 110.6(9) . . ?
N301 Zn41 I402 107.7(9) . . ?
N301 Zn41 N311 103.1(8) . 4_565 ?
N311 Zn41 I401 109.4(8) 4_565 . ?
N311 Zn41 I402 103.2(9) 4_565 . ?
I305 Zn33 I306 128.4(5) . . ?
N306 Zn33 I305 106.0(8) . . ?
N306 Zn33 I306 108.5(8) . . ?
N307 Zn33 I305 98.7(7) . . ?
N307 Zn33 I306 111.3(8) . . ?
N307 Zn33 N306 100.4(7) . . ?
I309 Zn35 I310 125.6(2) . . ?
N318 Zn35 I309 108.4(6) . . ?
N318 Zn35 I310 106.2(7) . . ?
N318 Zn35 N319 102.5(7) . . ?
N319 Zn35 I309 105.8(6) . . ?
N319 Zn35 I310 106.1(6) . . ?
I307 Zn34 I308 122.1(4) . . ?
N313 Zn34 I307 107.7(6) . . ?
N313 Zn34 I308 106.0(6) . . ?
N313 Zn34 N312 101.5(8) . . ?
N312 Zn34 I307 108.9(6) . . ?
N312 Zn34 I308 108.6(6) . . ?
I312 Zn36 I311 127.1(5) . . ?
N324 Zn36 I312 108.3(7) . . ?
N324 Zn36 I311 107.9(6) . . ?
N324 Zn36 N317 95.3(8) . 4 ?
N317 Zn36 I312 112.3(9) 4 . ?
N317 Zn36 I311 101.2(8) 4 . ?
I304 Zn32 I303 121.6(4) . . ?
N323 Zn32 I304 110.7(6) 4_556 . ?
N323 Zn32 I303 107.6(6) 4_556 . ?
N323 Zn32 N305 101.8(9) 4_556 . ?
N305 Zn32 I304 104.7(7) . . ?
N305 Zn32 I303 108.6(8) . . ?
C324 N309 C325 115.4(14) . . ?
C325 N310 C326 113.2(15) . . ?
C372 N324 Zn36 117.2(15) . . ?
C372 N324 C368 118.5(17) . . ?
C372 N324 Zn46 120.8(15) . . ?
C368 N324 Zn36 122.8(13) . . ?
C368 N324 Zn46 120.8(14) . . ?
C344 N316 C343 109.1(19) . . ?
C314 N306 Zn33 126.4(17) . . ?
C314 N306 Zn43 116.3(17) . . ?
C314 N306 Zn53 111(4) . . ?
C318 N306 Zn33 112.3(15) . . ?
C318 N306 C314 121.3(19) . . ?
C318 N306 Zn43 122.4(15) . . ?
C318 N306 Zn53 128(4) . . ?
C305 N301 Zn41 125.8(18) . . ?
C305 N301 Zn31 124.5(18) . . ?
C301 N301 Zn41 118.4(17) . . ?
C301 N301 C305 116(2) . . ?
C301 N301 Zn31 119.6(16) . . ?
C337 N313 Zn34 123.2(17) . . ?
C337 N313 Zn44 121.7(18) . . ?
C341 N313 Zn34 120.8(17) . . ?
C341 N313 C337 116(2) . . ?
C341 N313 Zn44 122.3(17) . . ?
C306 N302 C308 113.3(18) . . ?
C361 N322 C362 111.9(16) . . ?
C344 N314 C342 111.8(18) . . ?
C326 N308 C324 113.0(14) . . ?
C360 N321 C361 112.4(16) . . ?
C332 N312 Zn34 122.2(14) . . ?
C332 N312 C336 116.3(17) . . ?
C332 N312 Zn44 124.1(15) . . ?
C336 N312 Zn34 121.4(13) . . ?
C336 N312 Zn44 119.5(13) . . ?
C319 N307 Zn33 117.0(12) . . ?
C319 N307 C323 118.7(15) . . ?
C319 N307 Zn43 122.0(12) . . ?
C319 N307 Zn53 121(3) . . ?
C323 N307 Zn33 124.3(12) . . ?
C323 N307 Zn43 118.9(12) . . ?
C323 N307 Zn53 118(3) . . ?
N302 C308 C316 115.9(18) . . ?
N304 C308 N302 125.1(16) . . ?
N304 C308 C316 119.0(17) . . ?
C354 N318 Zn35 123(2) . . ?
C354 N318 C350 120(2) . . ?
C354 N318 Zn45 115(2) . . ?
C350 N318 Zn35 117.1(14) . . ?
C350 N318 Zn45 125.3(15) . . ?
N310 C326 C334 116.3(15) . . ?
N308 C326 N310 126.4(16) . . ?
N308 C326 C334 117.3(15) . . ?
C314 C315 H315 118.7 . . ?
C314 C315 C316 123(2) . . ?
C316 C315 H315 118.7 . . ?
C365 N323 Zn32 126.4(15) . 4_655 ?
C365 N323 C366 116.3(19) . . ?
C365 N323 Zn42 115.3(16) . 4_655 ?
C366 N323 Zn32 117.4(15) . 4_655 ?
C366 N323 Zn42 128.3(17) . 4_655 ?
N309 C324 N308 126.3(15) . . ?
N309 C324 C321 117.6(16) . . ?
N308 C324 C321 116.1(15) . . ?
C342 N315 C343 112.3(19) . . ?
C348 N317 Zn36 118(2) . 4_656 ?
C348 N317 Zn46 131(2) . 4_656 ?
C347 N317 Zn36 125.3(19) . 4_656 ?
C347 N317 C348 116(2) . . ?
C347 N317 Zn46 112.3(19) . 4_656 ?
N316 C344 C352 110.5(19) . . ?
N314 C344 N316 130(2) . . ?
N314 C344 C352 119.2(16) . . ?
C329 N311 Zn41 122.7(15) . 4_666 ?
C329 N311 C330 115.3(17) . . ?
C330 N311 Zn41 122.0(14) . 4_666 ?
N312 C332 H332 118.0 . . ?
N312 C332 C333 124.1(19) . . ?
C333 C332 H332 118.0 . . ?
C360 N320 C362 114.8(16) . . ?
N316 C343 C345 113(2) . . ?
N315 C343 N316 126.1(17) . . ?
N315 C343 C345 120.5(19) . . ?
C306 N303 C307 115.0(18) . . ?
C307 N304 C308 116.4(19) . . ?
N302 C306 C303 116.7(19) . . ?
N303 C306 N302 125.4(19) . . ?
N303 C306 C303 117.6(18) . . ?
C8A O2A C14A 119(2) . . ?
C352 C351 H351 121.3 . . ?
C352 C351 C350 117(2) . . ?
C350 C351 H351 121.3 . . ?
C320 C321 C324 120.0(16) . . ?
C320 C321 C322 119.0(17) . . ?
C322 C321 C324 120.9(16) . . ?
N309 C325 N310 125.5(16) . . ?
N309 C325 C327 117.4(15) . . ?
N310 C325 C327 117.0(15) . . ?
C331 C327 C325 121.9(16) . . ?
C328 C327 C325 121.3(16) . . ?
C328 C327 C331 116.7(16) . . ?
C340 C339 C342 121(2) . . ?
C340 C339 C338 120(2) . . ?
C338 C339 C342 118.7(18) . . ?
C321 C320 H320 120.3 . . ?
C321 C320 C319 119.4(17) . . ?
C319 C320 H320 120.3 . . ?
C12A O3A C15A 118.7(17) . . ?
N311 C329 H329 116.9 . . ?
N311 C329 C328 126(2) . . ?
C328 C329 H329 116.9 . . ?
N307 C319 C320 122.3(18) . . ?
N307 C319 H319 118.9 . . ?
C320 C319 H319 118.9 . . ?
C339 C340 H340 121.1 . . ?
C339 C340 C341 118(2) . . ?
C341 C340 H340 121.1 . . ?
C333 C334 C326 123.3(16) . . ?
C335 C334 C326 122.6(18) . . ?
C335 C334 C333 114.1(17) . . ?
C364 C363 C361 121.7(18) . . ?
C367 C363 C361 122.2(18) . . ?
C367 C363 C364 116.2(18) . . ?
C358 C357 C360 122.0(18) . . ?
C356 C357 C360 120(2) . . ?
C356 C357 C358 117(2) . . ?
C355 N319 Zn35 120.5(13) . . ?
C355 N319 Zn45 113.8(15) . . ?
C359 N319 Zn35 122.0(15) . . ?
C359 N319 C355 117.5(18) . . ?
C359 N319 Zn45 128.2(16) . . ?
N306 C314 H314 120.9 . . ?
C315 C314 N306 118(2) . . ?
C315 C314 H314 120.9 . . ?
C327 C331 H331 120.4 . . ?
C330 C331 C327 119.3(19) . . ?
C330 C331 H331 120.4 . . ?
C312 N305 Zn32 124.6(18) . . ?
C312 N305 Zn42 115.8(18) . . ?
C311 N305 Zn32 114.5(18) . . ?
C311 N305 C312 121(2) . . ?
C311 N305 Zn42 122.6(19) . . ?
C321 C322 H322 120.2 . . ?
C321 C322 C323 119.6(17) . . ?
C323 C322 H322 120.2 . . ?
N312 C336 H336 118.8 . . ?
C335 C336 N312 122.3(18) . . ?
C335 C336 H336 118.8 . . ?
N314 C342 C339 113.9(18) . . ?
N315 C342 N314 130(2) . . ?
N315 C342 C339 115.7(19) . . ?
C351 C352 C344 116.4(19) . . ?
C351 C352 C353 121.6(19) . . ?
C353 C352 C344 122.0(16) . . ?
C332 C333 C334 120.7(18) . . ?
C332 C333 H333 119.7 . . ?
C334 C333 H333 119.7 . . ?
C304 C303 C306 121.1(19) . . ?
C304 C303 C302 117(2) . . ?
C302 C303 C306 122(2) . . ?
N311 C330 C331 124.7(19) . . ?
N311 C330 H330 117.7 . . ?
C331 C330 H330 117.7 . . ?
C316 C317 H317 120.8 . . ?
C316 C317 C318 118(2) . . ?
C318 C317 H317 120.8 . . ?
N324 C372 H372 117.0 . . ?
N324 C372 C371 126(2) . . ?
C371 C372 H372 117.0 . . ?
C349 C345 C343 126(2) . . ?
C349 C345 C346 115(2) . . ?
C346 C345 C343 118(2) . . ?
C352 C353 H353 122.5 . . ?
C352 C353 C354 115(2) . . ?
C354 C353 H353 122.5 . . ?
N322 C362 C370 113.7(17) . . ?
N320 C362 N322 124.9(16) . . ?
N320 C362 C370 121.4(17) . . ?
N318 C354 C353 124(3) . . ?
N318 C354 H354 117.8 . . ?
C353 C354 H354 117.8 . . ?
N317 C348 H348 119.3 . . ?
N317 C348 C349 121(3) . . ?
C349 C348 H348 119.3 . . ?
C372 C371 H371 122.5 . . ?
C372 C371 C370 114.9(19) . . ?
C370 C371 H371 122.5 . . ?
N321 C360 C357 116.8(17) . . ?
N320 C360 N321 128.8(18) . . ?
N320 C360 C357 114.3(17) . . ?
C368 C369 H369 121.7 . . ?
C370 C369 H369 121.7 . . ?
C370 C369 C368 116.5(19) . . ?
C345 C349 C348 122(3) . . ?
C345 C349 H349 118.8 . . ?
C348 C349 H349 118.8 . . ?
C357 C358 H358 120.7 . . ?
C359 C358 C357 119(2) . . ?
C359 C358 H358 120.7 . . ?
N324 C368 C369 123.4(18) . . ?
N324 C368 H368 118.3 . . ?
C369 C368 H368 118.3 . . ?
C371 C370 C362 120.2(18) . . ?
C369 C370 C362 119.6(18) . . ?
C369 C370 C371 120.2(18) . . ?
N322 C361 C363 112.6(17) . . ?
N321 C361 N322 126.7(17) . . ?
N321 C361 C363 120.7(17) . . ?
C315 C316 C308 121.9(17) . . ?
C317 C316 C308 120(2) . . ?
C317 C316 C315 117.9(18) . . ?
N307 C323 C322 120.9(16) . . ?
N307 C323 H323 119.5 . . ?
C322 C323 H323 119.5 . . ?
C363 C364 H364 120.5 . . ?
C365 C364 C363 119(2) . . ?
C365 C364 H364 120.5 . . ?
C4A C3A H3A 120.0 . . ?
C4A C3A C2A 120.0(10) . . ?
C2A C3A H3A 120.0 . . ?
C13A O1A H1AA 109.5 . . ?
N323 C365 C364 124(2) . . ?
N323 C365 H365 118.1 . . ?
C364 C365 H365 118.1 . . ?
N318 C350 C351 122(2) . . ?
N318 C350 H350 119.1 . . ?
C351 C350 H350 119.1 . . ?
N313 C337 H337 118.4 . . ?
C338 C337 N313 123(2) . . ?
C338 C337 H337 118.4 . . ?
C363 C367 H367 120.4 . . ?
C363 C367 C366 119(2) . . ?
C366 C367 H367 120.4 . . ?
C327 C328 C329 117.7(18) . . ?
C327 C328 H328 121.2 . . ?
C329 C328 H328 121.2 . . ?
N305 C312 H312 119.7 . . ?
N305 C312 C313 121(2) . . ?
C313 C312 H312 119.7 . . ?
N301 C305 H305 118.2 . . ?
N301 C305 C304 124(3) . . ?
C304 C305 H305 118.2 . . ?
C357 C356 H356 119.7 . . ?
C355 C356 C357 121(2) . . ?
C355 C356 H356 119.7 . . ?
C303 C304 C305 121(2) . . ?
C303 C304 H304 119.3 . . ?
C305 C304 H304 119.3 . . ?
N323 C366 C367 125(2) . . ?
N323 C366 H366 117.3 . . ?
C367 C366 H366 117.3 . . ?
N319 C355 H355 119.2 . . ?
C356 C355 N319 121.6(19) . . ?
C356 C355 H355 119.2 . . ?
C3A C4A C7A 117.4(16) . . ?
C3A C4A C5A 120.7(9) . . ?
C5A C4A C7A 121.9(16) . . ?
N317 C347 H347 116.3 . . ?
N317 C347 C346 127(3) . . ?
C346 C347 H347 116.3 . . ?
N319 C359 C358 124(2) . . ?
N319 C359 H359 117.8 . . ?
C358 C359 H359 117.8 . . ?
C3A C2A H2A 120.3 . . ?
C1A C2A C3A 119.3(10) . . ?
C1A C2A H2A 120.3 . . ?
C12A C7A C4A 120.5(19) . . ?
C12A C7A C8A 116.7(18) . . ?
C8A C7A C4A 122.8(18) . . ?
C312 C313 H313 119.5 . . ?
C312 C313 C309 121(2) . . ?
C309 C313 H313 119.5 . . ?
C2A C1A H1A 119.5 . . ?
C6A C1A C2A 120.9(10) . . ?
C6A C1A H1A 119.5 . . ?
N303 C307 C309 116.3(19) . . ?
N304 C307 N303 125(2) . . ?
N304 C307 C309 119(2) . . ?
C339 C338 H338 121.2 . . ?
C337 C338 C339 118(2) . . ?
C337 C338 H338 121.2 . . ?
O3A C12A C7A 116.2(18) . . ?
O3A C12A C11A 121.8(17) . . ?
C7A C12A C11A 122.0(16) . . ?
C313 C309 C307 121(2) . . ?
C313 C309 C310 116(2) . . ?
C310 C309 C307 123(2) . . ?
N313 C341 C340 125(2) . . ?
N313 C341 H341 117.4 . . ?
C340 C341 H341 117.4 . . ?
O2A C8A C7A 113.7(17) . . ?
O2A C8A C9A 123.9(18) . . ?
C9A C8A C7A 122.4(16) . . ?
N306 C318 C317 121(2) . . ?
N306 C318 H318 119.3 . . ?
C317 C318 H318 119.3 . . ?
C4A C5A C13A 119.4(15) . . ?
C6A C5A C4A 118.8(9) . . ?
C6A C5A C13A 121.9(15) . . ?
C9A C10A H10A 120.0 . . ?
C11A C10A H10A 120.0 . . ?
C11A C10A C9A 119.9(11) . . ?
N305 C311 H311 120.4 . . ?
N305 C311 C310 119(3) . . ?
C310 C311 H311 120.4 . . ?
C334 C335 H335 118.8 . . ?
C336 C335 C334 122.4(19) . . ?
C336 C335 H335 118.8 . . ?
C309 C310 C311 122(3) . . ?
C309 C310 H310 119.0 . . ?
C311 C310 H310 119.0 . . ?
C8A C9A C10A 119.3(13) . . ?
C8A C9A H9A 120.4 . . ?
C10A C9A H9A 120.4 . . ?
C303 C302 H302 122.7 . . ?
C303 C302 C301 115(3) . . ?
C301 C302 H302 122.7 . . ?
O3A C15A H15A 109.5 . . ?
O3A C15A H15B 109.5 . . ?
O3A C15A H15C 109.5 . . ?
H15A C15A H15B 109.5 . . ?
H15A C15A H15C 109.5 . . ?
H15B C15A H15C 109.5 . . ?
O1A C13A C5A 112.3(16) . . ?
O1A C13A H13A 109.1 . . ?
O1A C13A H13B 109.1 . . ?
C5A C13A H13A 109.1 . . ?
C5A C13A H13B 109.1 . . ?
H13A C13A H13B 107.9 . . ?
C1A C6A C5A 120.2(10) . . ?
C1A C6A H6A 119.9 . . ?
C5A C6A H6A 119.9 . . ?
C12A C11A H11A 120.2 . . ?
C10A C11A C12A 119.6(14) . . ?
C10A C11A H11A 120.2 . . ?
C345 C346 H346 121.5 . . ?
C347 C346 C345 117(3) . . ?
C347 C346 H346 121.5 . . ?
N301 C301 C302 127(3) . . ?
N301 C301 H301 116.5 . . ?
C302 C301 H301 116.5 . . ?
O2A C14A H14A 109.5 . . ?
O2A C14A H14B 109.5 . . ?
O2A C14A H14C 109.5 . . ?
H14A C14A H14B 109.5 . . ?
H14A C14A H14C 109.5 . . ?
H14B C14A H14C 109.5 . . ?
N318 Zn45 N319 102.9(10) . . ?
N318 Zn45 I409 108.7(10) . . ?
N318 Zn45 I410 109.7(12) . . ?
N319 Zn45 I409 100.6(9) . . ?
N319 Zn45 I410 109.6(12) . . ?
I410 Zn45 I409 123.3(9) . . ?
N306 Zn43 I406 106.0(8) . . ?
N306 Zn43 I405 113.3(8) . . ?
N307 Zn43 N306 99.0(7) . . ?
N307 Zn43 I406 104.8(7) . . ?
N307 Zn43 I405 108.8(8) . . ?
I405 Zn43 I406 122.2(5) . . ?
N301 Zn31 I301 105.2(6) . . ?
N301 Zn31 I302 105.3(6) . . ?
N311 Zn31 N301 104.0(7) 4_565 . ?
N311 Zn31 I301 108.8(6) 4_565 . ?
N311 Zn31 I302 104.0(7) 4_565 . ?
I301 Zn31 I302 127.4(5) . . ?
N324 Zn46 I411 109.8(9) . . ?
N324 Zn46 I412 100.8(8) . . ?
N317 Zn46 N324 99.8(10) 4 . ?
N317 Zn46 I411 110.7(10) 4 . ?
N317 Zn46 I412 101.0(10) 4 . ?
I412 Zn46 I411 130.4(8) . . ?
N323 Zn42 N305 103.2(10) 4_556 . ?
N323 Zn42 I404 115.7(9) 4_556 . ?
N323 Zn42 I403 99.5(9) 4_556 . ?
N305 Zn42 I404 111.8(10) . . ?
N305 Zn42 I403 101.2(10) . . ?
I404 Zn42 I403 122.8(7) . . ?
N306 Zn53 I506 115(6) . . ?
N306 Zn53 I505 113(5) . . ?
N307 Zn53 N306 90(4) . . ?
N307 Zn53 I506 101(4) . . ?
N307 Zn53 I505 115(5) . . ?
I506 Zn53 I505 118(5) . . ?
N313 Zn44 N312 101.5(8) . . ?
N313 Zn44 I407 108.9(8) . . ?
N313 Zn44 I408 109.4(7) . . ?
N312 Zn44 I407 105.4(7) . . ?
N312 Zn44 I408 109.9(7) . . ?
I407 Zn44 I408 120.1(6) . . ?
H80A C809 H80B 108.1 . . ?
C808 C809 H80A 109.5 . . ?
C808 C809 H80B 109.5 . . ?
C810 C809 H80A 109.5 . . ?
C810 C809 H80B 109.5 . . ?
C810 C809 C808 111(2) . . ?
C809 C808 H80C 109.5 . . ?
C809 C808 H80D 109.5 . . ?
H80C C808 H80D 108.1 . . ?
C807 C808 C809 110.9(18) . . ?
C807 C808 H80C 109.5 . . ?
C807 C808 H80D 109.5 . . ?
C808 C807 H80E 109.3 . . ?
C808 C807 H80F 109.3 . . ?
H80E C807 H80F 108.0 . . ?
C812 C807 C808 111.5(18) . . ?
C812 C807 H80E 109.3 . . ?
C812 C807 H80F 109.3 . . ?
C807 C812 H81A 109.3 . . ?
C807 C812 H81B 109.3 . . ?
H81A C812 H81B 107.9 . . ?
C811 C812 C807 111.7(18) . . ?
C811 C812 H81A 109.3 . . ?
C811 C812 H81B 109.3 . . ?
C812 C811 H81C 109.4 . . ?
C812 C811 H81D 109.4 . . ?
C812 C811 C810 111.0(18) . . ?
H81C C811 H81D 108.0 . . ?
C810 C811 H81C 109.4 . . ?
C810 C811 H81D 109.4 . . ?
C809 C810 H81E 109.4 . . ?
C809 C810 H81F 109.4 . . ?
C811 C810 C809 111.3(18) . . ?
C811 C810 H81E 109.4 . . ?
C811 C810 H81F 109.4 . . ?
H81E C810 H81F 108.0 . . ?
H80G C806 H80H 108.1 . . ?
C805 C806 H80G 109.6 . . ?
C805 C806 H80H 109.6 . . ?
C805 C806 C801 110(2) . . ?
C801 C806 H80G 109.6 . . ?
C801 C806 H80H 109.6 . . ?
C806 C805 H80I 109.4 . . ?
C806 C805 H80J 109.4 . . ?
H80I C805 H80J 108.0 . . ?
C804 C805 C806 111(2) . . ?
C804 C805 H80I 109.4 . . ?
C804 C805 H80J 109.4 . . ?
C805 C804 H80K 109.4 . . ?
C805 C804 H80L 109.4 . . ?
C805 C804 C803 111(2) . . ?
H80K C804 H80L 108.0 . . ?
C803 C804 H80K 109.4 . . ?
C803 C804 H80L 109.4 . . ?
C804 C803 H80M 109.6 . . ?
C804 C803 H80N 109.6 . . ?
C804 C803 C802 110(2) . . ?
H80M C803 H80N 108.1 . . ?
C802 C803 H80M 109.6 . . ?
C802 C803 H80N 109.6 . . ?
C803 C802 H80O 109.7 . . ?
C803 C802 H80P 109.7 . . ?
C803 C802 C801 110(2) . . ?
H80O C802 H80P 108.2 . . ?
C801 C802 H80O 109.7 . . ?
C801 C802 H80P 109.7 . . ?
C806 C801 C802 110(2) . . ?
C806 C801 H80Q 109.6 . . ?
C806 C801 H80R 109.6 . . ?
C802 C801 H80Q 109.6 . . ?
C802 C801 H80R 109.6 . . ?
H80Q C801 H80R 108.2 . . ?
H81G C816 H81H 108.0 . . ?
C815 C816 H81G 109.3 . . ?
C815 C816 H81H 109.3 . . ?
C817 C816 H81G 109.3 . . ?
C817 C816 H81H 109.3 . . ?
C817 C816 C815 112(3) . . ?
C816 C815 H81I 109.3 . . ?
C816 C815 H81J 109.3 . . ?
H81I C815 H81J 107.9 . . ?
C814 C815 C816 112(2) . . ?
C814 C815 H81I 109.3 . . ?
C814 C815 H81J 109.3 . . ?
C815 C814 H81K 109.1 . . ?
C815 C814 H81L 109.1 . . ?
H81K C814 H81L 107.8 . . ?
C813 C814 C815 113(2) . . ?
C813 C814 H81K 109.1 . . ?
C813 C814 H81L 109.1 . . ?
C814 C813 H81M 108.9 . . ?
C814 C813 H81N 108.9 . . ?
C814 C813 C818 113(2) . . ?
H81M C813 H81N 107.7 . . ?
C818 C813 H81M 108.9 . . ?
C818 C813 H81N 108.9 . . ?
C813 C818 H81O 108.9 . . ?
C813 C818 H81P 108.9 . . ?
C813 C818 C817 113(2) . . ?
H81O C818 H81P 107.7 . . ?
C817 C818 H81O 108.9 . . ?
C817 C818 H81P 108.9 . . ?
C816 C817 H81Q 109.1 . . ?
C816 C817 H81R 109.1 . . ?
C818 C817 C816 112(2) . . ?
C818 C817 H81Q 109.1 . . ?
C818 C817 H81R 109.1 . . ?
H81Q C817 H81R 107.9 . . ?
C3B C4B C5B 120.0 . . ?
C3B C4B C7B 118.9(16) . . ?
C5B C4B C7B 121.0(16) . . ?
C4B C3B H3B 120.0 . . ?
C2B C3B C4B 120.0 . . ?
C2B C3B H3B 120.0 . . ?
C3B C2B H2B 120.0 . . ?
C3B C2B C1B 120.0 . . ?
C1B C2B H2B 120.0 . . ?
C2B C1B H1B 120.0 . . ?
C6B C1B C2B 120.0 . . ?
C6B C1B H1B 120.0 . . ?
C1B C6B H6B 120.0 . . ?
C1B C6B C5B 120.0 . . ?
C5B C6B H6B 120.0 . . ?
C4B C5B C13B 121(5) . . ?
C6B C5B C4B 120.0 . . ?
C6B C5B C13B 119(5) . . ?
C8B O2B C14B 118(3) . . ?
C12B O3B C15B 116(7) . . ?
C12B C7B C4B 118.5(16) . . ?
C12B C7B C8B 120.0 . . ?
C8B C7B C4B 120.3(16) . . ?
O3B C12B C7B 119(4) . . ?
O3B C12B C11B 121(4) . . ?
C11B C12B C7B 120.0 . . ?
C12B C11B H11B 120.0 . . ?
C12B C11B C10B 120.0 . . ?
C10B C11B H11B 120.0 . . ?
C11B C10B H10B 120.0 . . ?
C11B C10B C9B 120.0 . . ?
C9B C10B H10B 120.0 . . ?
C10B C9B H9B 120.0 . . ?
C8B C9B C10B 120.0 . . ?
C8B C9B H9B 120.0 . . ?
O2B C8B C7B 118(3) . . ?
O2B C8B C9B 122(3) . . ?
C9B C8B C7B 120.0 . . ?
C5B C13B H13C 110.0 . . ?
C5B C13B H13D 110.0 . . ?
H13C C13B H13D 108.4 . . ?
O1B C13B C5B 109(3) . . ?
O1B C13B H13C 110.0 . . ?
O1B C13B H13D 110.0 . . ?
C13B O1B H1BA 109.5 . . ?
O3B C15B H15D 109.5 . . ?
O3B C15B H15E 109.5 . . ?
O3B C15B H15F 109.5 . . ?
H15D C15B H15E 109.5 . . ?
H15D C15B H15F 109.5 . . ?
H15E C15B H15F 109.5 . . ?
O2B C14B H14D 109.5 . . ?
O2B C14B H14E 109.5 . . ?
O2B C14B H14F 109.5 . . ?
H14D C14B H14E 109.5 . . ?
H14D C14B H14F 109.5 . . ?
H14E C14B H14F 109.5 . . ?

loop_
_geom_bond_atom_site_label_1
_geom_bond_atom_site_label_2
_geom_bond_distance
_geom_bond_site_symmetry_2
_geom_bond_publ_flag
I309 Zn35 2.541(5) . ?
I305 Zn33 2.519(14) . ?
I304 Zn32 2.524(8) . ?
I401 Zn41 2.509(12) . ?
I306 Zn33 2.538(13) . ?
I307 Zn34 2.513(9) . ?
I308 Zn34 2.516(9) . ?
I303 Zn32 2.546(8) . ?
I402 Zn41 2.546(14) . ?
I312 Zn36 2.504(11) . ?
I310 Zn35 2.549(6) . ?
I311 Zn36 2.555(10) . ?
Zn41 N301 2.03(2) . ?
Zn41 N311 2.07(2) 4_565 ?
Zn33 N306 2.079(18) . ?
Zn33 N307 2.070(17) . ?
Zn35 N318 2.05(2) . ?
Zn35 N319 2.080(17) . ?
Zn34 N313 2.07(2) . ?
Zn34 N312 2.080(19) . ?
Zn36 N324 2.105(16) . ?
Zn36 N317 2.14(2) 4 ?
Zn32 N323 2.06(2) 4_556 ?
Zn32 N305 2.06(2) . ?
N309 C324 1.28(2) . ?
N309 C325 1.33(2) . ?
N310 C326 1.33(2) . ?
N310 C325 1.33(2) . ?
N324 C372 1.28(3) . ?
N324 C368 1.31(2) . ?
N324 Zn46 2.095(19) . ?
N316 C344 1.36(2) . ?
N316 C343 1.39(3) . ?
N306 C314 1.36(3) . ?
N306 C318 1.30(3) . ?
N306 Zn43 2.110(19) . ?
N306 Zn53 2.26(8) . ?
N301 C305 1.26(3) . ?
N301 C301 1.24(4) . ?
N301 Zn31 2.042(18) . ?
N313 C337 1.36(3) . ?
N313 C341 1.27(3) . ?
N313 Zn44 2.07(2) . ?
N302 C308 1.36(2) . ?
N302 C306 1.34(2) . ?
N322 C362 1.40(2) . ?
N322 C361 1.34(2) . ?
N314 C344 1.27(3) . ?
N314 C342 1.31(2) . ?
N308 C326 1.33(2) . ?
N308 C324 1.35(2) . ?
N321 C360 1.33(2) . ?
N321 C361 1.34(2) . ?
N312 C332 1.32(2) . ?
N312 C336 1.35(3) . ?
N312 Zn44 2.08(2) . ?
N307 C319 1.30(2) . ?
N307 C323 1.37(2) . ?
N307 Zn43 2.081(16) . ?
N307 Zn53 2.26(8) . ?
C308 N304 1.32(3) . ?
C308 C316 1.50(2) . ?
N318 C354 1.27(3) . ?
N318 C350 1.36(3) . ?
N318 Zn45 2.05(3) . ?
C326 C334 1.49(2) . ?
C315 H315 0.9500 . ?
C315 C314 1.35(3) . ?
C315 C316 1.39(3) . ?
N323 C365 1.30(3) . ?
N323 C366 1.31(3) . ?
N323 Zn42 2.02(2) 4_655 ?
C324 C321 1.49(2) . ?
N315 C343 1.33(3) . ?
N315 C342 1.30(2) . ?
N317 C348 1.31(3) . ?
N317 C347 1.24(4) . ?
N317 Zn46 2.01(3) 4_656 ?
C344 C352 1.56(3) . ?
N311 C329 1.32(3) . ?
N311 C330 1.33(3) . ?
C332 H332 0.9500 . ?
C332 C333 1.33(3) . ?
N320 C362 1.31(2) . ?
N320 C360 1.29(2) . ?
C343 C345 1.48(3) . ?
N303 C306 1.31(3) . ?
N303 C307 1.36(3) . ?
N304 C307 1.29(3) . ?
C306 C303 1.46(3) . ?
O2A C8A 1.367(17) . ?
O2A C14A 1.428(18) . ?
C351 H351 0.9500 . ?
C351 C352 1.38(3) . ?
C351 C350 1.40(3) . ?
C321 C320 1.36(3) . ?
C321 C322 1.37(2) . ?
C325 C327 1.46(2) . ?
C327 C331 1.41(2) . ?
C327 C328 1.39(2) . ?
C339 C340 1.32(3) . ?
C339 C342 1.57(3) . ?
C339 C338 1.37(3) . ?
C320 H320 0.9500 . ?
C320 C319 1.41(2) . ?
O3A C12A 1.374(17) . ?
O3A C15A 1.430(17) . ?
C329 H329 0.9500 . ?
C329 C328 1.39(3) . ?
C319 H319 0.9500 . ?
C340 H340 0.9500 . ?
C340 C341 1.39(4) . ?
C334 C333 1.40(3) . ?
C334 C335 1.39(3) . ?
C363 C361 1.49(2) . ?
C363 C364 1.41(3) . ?
C363 C367 1.36(3) . ?
C357 C360 1.53(3) . ?
C357 C358 1.39(3) . ?
C357 C356 1.39(3) . ?
N319 C355 1.36(3) . ?
N319 C359 1.30(3) . ?
N319 Zn45 2.07(2) . ?
C314 H314 0.9500 . ?
C331 H331 0.9500 . ?
C331 C330 1.37(3) . ?
N305 C312 1.34(3) . ?
N305 C311 1.30(3) . ?
N305 Zn42 2.06(2) . ?
C322 H322 0.9500 . ?
C322 C323 1.39(3) . ?
C336 H336 0.9500 . ?
C336 C335 1.32(3) . ?
C352 C353 1.39(3) . ?
C333 H333 0.9500 . ?
C303 C304 1.33(3) . ?
C303 C302 1.34(3) . ?
C330 H330 0.9500 . ?
C317 H317 0.9500 . ?
C317 C316 1.35(3) . ?
C317 C318 1.42(3) . ?
C372 H372 0.9500 . ?
C372 C371 1.40(3) . ?
C345 C349 1.29(3) . ?
C345 C346 1.41(3) . ?
C353 H353 0.9500 . ?
C353 C354 1.44(3) . ?
C362 C370 1.48(3) . ?
C354 H354 0.9500 . ?
C348 H348 0.9500 . ?
C348 C349 1.40(3) . ?
C371 H371 0.9500 . ?
C371 C370 1.41(3) . ?
C369 H369 0.9500 . ?
C369 C368 1.41(3) . ?
C369 C370 1.39(3) . ?
C349 H349 0.9500 . ?
C358 H358 0.9500 . ?
C358 C359 1.35(3) . ?
C368 H368 0.9500 . ?
C323 H323 0.9500 . ?
C364 H364 0.9500 . ?
C364 C365 1.40(3) . ?
C3A H3A 0.9500 . ?
C3A C4A 1.385(15) . ?
C3A C2A 1.391(14) . ?
O1A H1AA 0.8400 . ?
O1A C13A 1.423(17) . ?
C365 H365 0.9500 . ?
C350 H350 0.9500 . ?
C337 H337 0.9500 . ?
C337 C338 1.36(4) . ?
C367 H367 0.9500 . ?
C367 C366 1.39(3) . ?
C328 H328 0.9500 . ?
C312 H312 0.9500 . ?
C312 C313 1.37(3) . ?
C305 H305 0.9500 . ?
C305 C304 1.40(3) . ?
C356 H356 0.9500 . ?
C356 C355 1.33(3) . ?
C304 H304 0.9500 . ?
C366 H366 0.9500 . ?
C355 H355 0.9500 . ?
C4A C7A 1.493(16) . ?
C4A C5A 1.399(14) . ?
C347 H347 0.9500 . ?
C347 C346 1.37(4) . ?
C359 H359 0.9500 . ?
C2A H2A 0.9500 . ?
C2A C1A 1.387(15) . ?
C7A C12A 1.377(16) . ?
C7A C8A 1.380(16) . ?
C313 H313 0.9500 . ?
C313 C309 1.37(3) . ?
C1A H1A 0.9500 . ?
C1A C6A 1.380(15) . ?
C307 C309 1.51(3) . ?
C338 H338 0.9500 . ?
C12A C11A 1.381(17) . ?
C309 C310 1.37(3) . ?
C341 H341 0.9500 . ?
C8A C9A 1.374(16) . ?
C318 H318 0.9500 . ?
C5A C13A 1.513(18) . ?
C5A C6A 1.397(15) . ?
C10A H10A 0.9500 . ?
C10A C9A 1.375(17) . ?
C10A C11A 1.368(17) . ?
C311 H311 0.9500 . ?
C311 C310 1.40(4) . ?
C335 H335 0.9500 . ?
C310 H310 0.9500 . ?
C9A H9A 0.9500 . ?
C302 H302 0.9500 . ?
C302 C301 1.47(4) . ?
C15A H15A 0.9800 . ?
C15A H15B 0.9800 . ?
C15A H15C 0.9800 . ?
C13A H13A 0.9900 . ?
C13A H13B 0.9900 . ?
C6A H6A 0.9500 . ?
C11A H11A 0.9500 . ?
C346 H346 0.9500 . ?
C301 H301 0.9500 . ?
C14A H14A 0.9800 . ?
C14A H14B 0.9800 . ?
C14A H14C 0.9800 . ?
I409 Zn45 2.540(16) . ?
Zn45 I410 2.529(16) . ?
I406 Zn43 2.552(13) . ?
Zn43 I405 2.523(15) . ?
I301 Zn31 2.526(8) . ?
Zn31 I302 2.545(6) . ?
I411 Zn46 2.564(13) . ?
Zn46 I412 2.513(14) . ?
I404 Zn42 2.533(14) . ?
Zn42 I403 2.563(15) . ?
I506 Zn53 2.36(14) . ?
I505 Zn53 2.55(15) . ?
Zn44 I407 2.512(12) . ?
Zn44 I408 2.515(11) . ?
C809 H80A 0.9900 . ?
C809 H80B 0.9900 . ?
C809 C808 1.540(13) . ?
C809 C810 1.537(13) . ?
C808 H80C 0.9900 . ?
C808 H80D 0.9900 . ?
C808 C807 1.536(13) . ?
C807 H80E 0.9900 . ?
C807 H80F 0.9900 . ?
C807 C812 1.535(13) . ?
C812 H81A 0.9900 . ?
C812 H81B 0.9900 . ?
C812 C811 1.533(13) . ?
C811 H81C 0.9900 . ?
C811 H81D 0.9900 . ?
C811 C810 1.537(13) . ?
C810 H81E 0.9900 . ?
C810 H81F 0.9900 . ?
C806 H80G 0.9900 . ?
C806 H80H 0.9900 . ?
C806 C805 1.538(13) . ?
C806 C801 1.539(14) . ?
C805 H80I 0.9900 . ?
C805 H80J 0.9900 . ?
C805 C804 1.537(14) . ?
C804 H80K 0.9900 . ?
C804 H80L 0.9900 . ?
C804 C803 1.537(14) . ?
C803 H80M 0.9900 . ?
C803 H80N 0.9900 . ?
C803 C802 1.539(13) . ?
C802 H80O 0.9900 . ?
C802 H80P 0.9900 . ?
C802 C801 1.540(13) . ?
C801 H80Q 0.9900 . ?
C801 H80R 0.9900 . ?
C816 H81G 0.9900 . ?
C816 H81H 0.9900 . ?
C816 C815 1.535(13) . ?
C816 C817 1.533(14) . ?
C815 H81I 0.9900 . ?
C815 H81J 0.9900 . ?
C815 C814 1.534(14) . ?
C814 H81K 0.9900 . ?
C814 H81L 0.9900 . ?
C814 C813 1.531(13) . ?
C813 H81M 0.9900 . ?
C813 H81N 0.9900 . ?
C813 C818 1.531(13) . ?
C818 H81O 0.9900 . ?
C818 H81P 0.9900 . ?
C818 C817 1.532(14) . ?
C817 H81Q 0.9900 . ?
C817 H81R 0.9900 . ?
C4B C3B 1.3900 . ?
C4B C5B 1.3900 . ?
C4B C7B 1.50(2) . ?
C3B H3B 0.9500 . ?
C3B C2B 1.3900 . ?
C2B H2B 0.9500 . ?
C2B C1B 1.3900 . ?
C1B H1B 0.9500 . ?
C1B C6B 1.3900 . ?
C6B H6B 0.9500 . ?
C6B C5B 1.3900 . ?
C5B C13B 1.52(2) . ?
O2B C8B 1.37(2) . ?
O2B C14B 1.44(2) . ?
O3B C12B 1.37(2) . ?
O3B C15B 1.43(2) . ?
C7B C12B 1.3900 . ?
C7B C8B 1.3900 . ?
C12B C11B 1.3900 . ?
C11B H11B 0.9500 . ?
C11B C10B 1.3900 . ?
C10B H10B 0.9500 . ?
C10B C9B 1.3900 . ?
C9B H9B 0.9500 . ?
C9B C8B 1.3900 . ?
C13B H13C 0.9900 . ?
C13B H13D 0.9900 . ?
C13B O1B 1.43(2) . ?
O1B H1BA 0.8400 . ?
C15B H15D 0.9800 . ?
C15B H15E 0.9800 . ?
C15B H15F 0.9800 . ?
C14B H14D 0.9800 . ?
C14B H14E 0.9800 . ?
C14B H14F 0.9800 . ?

loop_
_geom_torsion_atom_site_label_1
_geom_torsion_atom_site_label_2
_geom_torsion_atom_site_label_3
_geom_torsion_atom_site_label_4
_geom_torsion
_geom_torsion_site_symmetry_1
_geom_torsion_site_symmetry_2
_geom_torsion_site_symmetry_3
_geom_torsion_site_symmetry_4
_geom_torsion_publ_flag
Zn41 N301 C305 C304 180(2) . . . . ?
Zn41 N301 C301 C302 176(3) . . . . ?
Zn41 N311 C329 C328 177.4(18) 4_666 . . . ?
Zn41 N311 C330 C331 180(2) 4_666 . . . ?
Zn33 N306 C314 C315 172.4(14) . . . . ?
Zn33 N306 C318 C317 -172(2) . . . . ?
Zn33 N307 C319 C320 179(2) . . . . ?
Zn33 N307 C323 C322 -178.2(19) . . . . ?
Zn35 N318 C354 C353 -171(2) . . . . ?
Zn35 N318 C350 C351 173.3(15) . . . . ?
Zn35 N319 C355 C356 -171(2) . . . . ?
Zn35 N319 C359 C358 174(2) . . . . ?
Zn34 N313 C337 C338 177(2) . . . . ?
Zn34 N313 C341 C340 -177(3) . . . . ?
Zn34 N312 C332 C333 178.1(19) . . . . ?
Zn34 N312 C336 C335 -179(2) . . . . ?
Zn36 N324 C372 C371 164(3) . . . . ?
Zn36 N324 C368 C369 -170(2) . . . . ?
Zn36 N317 C348 C349 -172.9(17) 4_656 . . . ?
Zn36 N317 C347 C346 170(3) 4_656 . . . ?
Zn32 N323 C365 C364 -176.3(19) 4_655 . . . ?
Zn32 N323 C366 C367 179(2) 4_655 . . . ?
Zn32 N305 C312 C313 -173(2) . . . . ?
Zn32 N305 C311 C310 172(3) . . . . ?
N309 C324 C321 C320 -3(3) . . . . ?
N309 C324 C321 C322 -179(2) . . . . ?
N309 C325 C327 C331 -172(2) . . . . ?
N309 C325 C327 C328 12(3) . . . . ?
N310 C326 C334 C333 -167(2) . . . . ?
N310 C326 C334 C335 12(3) . . . . ?
N310 C325 C327 C331 5(3) . . . . ?
N310 C325 C327 C328 -171(2) . . . . ?
N324 C372 C371 C370 7(5) . . . . ?
N316 C344 C352 C351 -175.8(15) . . . . ?
N316 C344 C352 C353 5(2) . . . . ?
N316 C343 C345 C349 -3(3) . . . . ?
N316 C343 C345 C346 177(2) . . . . ?
N301 C305 C304 C303 -3(4) . . . . ?
N313 C337 C338 C339 1(4) . . . . ?
N302 C308 N304 C307 -1(3) . . . . ?
N302 C308 C316 C315 8(3) . . . . ?
N302 C308 C316 C317 -166.6(19) . . . . ?
N302 C306 C303 C304 27(3) . . . . ?
N302 C306 C303 C302 -156(3) . . . . ?
N322 C362 C370 C371 0(4) . . . . ?
N322 C362 C370 C369 -179(2) . . . . ?
N314 C344 C352 C351 8(2) . . . . ?
N314 C344 C352 C353 -171.0(19) . . . . ?
N308 C326 C334 C333 15(3) . . . . ?
N308 C326 C334 C335 -167(2) . . . . ?
N308 C324 C321 C320 176(2) . . . . ?
N308 C324 C321 C322 0(3) . . . . ?
N312 C332 C333 C334 1(4) . . . . ?
N312 C336 C335 C334 1(5) . . . . ?
C308 N302 C306 N303 -1(3) . . . . ?
C308 N302 C306 C303 173.2(17) . . . . ?
C308 N304 C307 N303 -3(3) . . . . ?
C308 N304 C307 C309 179.4(19) . . . . ?
C326 N310 C325 N309 -4(3) . . . . ?
C326 N310 C325 C327 179.2(19) . . . . ?
C326 N308 C324 N309 2(3) . . . . ?
C326 N308 C324 C321 -176.3(17) . . . . ?
C326 C334 C333 C332 -179(2) . . . . ?
C326 C334 C335 C336 178(2) . . . . ?
C324 N309 C325 N310 1(3) . . . . ?
C324 N309 C325 C327 177.6(18) . . . . ?
C324 N308 C326 N310 -6(3) . . . . ?
C324 N308 C326 C334 171.9(18) . . . . ?
C324 C321 C320 C319 -177(2) . . . . ?
C324 C321 C322 C323 177(2) . . . . ?
N315 C343 C345 C349 175(2) . . . . ?
N315 C343 C345 C346 -5(3) . . . . ?
N317 C348 C349 C345 2(4) . . . . ?
N317 C347 C346 C345 2(6) . . . . ?
C344 N316 C343 N315 -1(2) . . . . ?
C344 N316 C343 C345 177.2(14) . . . . ?
C344 N314 C342 N315 -2(3) . . . . ?
C344 N314 C342 C339 177.4(14) . . . . ?
C344 C352 C353 C354 177.6(19) . . . . ?
N311 C329 C328 C327 3(4) . . . . ?
C332 N312 C336 C335 2(4) . . . . ?
N320 C362 C370 C371 -178(3) . . . . ?
N320 C362 C370 C369 3(4) . . . . ?
C343 N316 C344 N314 -3(2) . . . . ?
C343 N316 C344 C352 -178.1(12) . . . . ?
C343 N315 C342 N314 -1(3) . . . . ?
C343 N315 C342 C339 179.7(14) . . . . ?
C343 C345 C349 C348 176.2(19) . . . . ?
C343 C345 C346 C347 -178(3) . . . . ?
N303 C306 C303 C304 -159(2) . . . . ?
N303 C306 C303 C302 18(3) . . . . ?
N303 C307 C309 C313 164(3) . . . . ?
N303 C307 C309 C310 -12(4) . . . . ?
N304 C308 C316 C315 -168.7(18) . . . . ?
N304 C308 C316 C317 16(3) . . . . ?
N304 C307 C309 C313 -18(4) . . . . ?
N304 C307 C309 C310 166(3) . . . . ?
C306 N302 C308 N304 2(3) . . . . ?
C306 N302 C308 C316 -174.5(16) . . . . ?
C306 N303 C307 N304 4(3) . . . . ?
C306 N303 C307 C309 -178.0(19) . . . . ?
C306 C303 C304 C305 179(2) . . . . ?
C306 C303 C302 C301 178(3) . . . . ?
O2A C8A C9A C10A -176(3) . . . . ?
C351 C352 C353 C354 -2(3) . . . . ?
C321 C320 C319 N307 -1(4) . . . . ?
C321 C322 C323 N307 0(4) . . . . ?
C325 N309 C324 N308 0(3) . . . . ?
C325 N309 C324 C321 178.7(17) . . . . ?
C325 N310 C326 N308 7(3) . . . . ?
C325 N310 C326 C334 -171.1(18) . . . . ?
C325 C327 C331 C330 -179(2) . . . . ?
C325 C327 C328 C329 177(2) . . . . ?
C327 C331 C330 N311 2(4) . . . . ?
C339 C340 C341 N313 -1(5) . . . . ?
C320 C321 C322 C323 1(4) . . . . ?
O3A C12A C11A C10A 180(3) . . . . ?
C329 N311 C330 C331 0(4) . . . . ?
C319 N307 C323 C322 -2(4) . . . . ?
C340 C339 C342 N314 20(3) . . . . ?
C340 C339 C342 N315 -161(2) . . . . ?
C340 C339 C338 C337 1(4) . . . . ?
C363 C364 C365 N323 -3(4) . . . . ?
C363 C367 C366 N323 -1(5) . . . . ?
C357 C358 C359 N319 4(5) . . . . ?
C357 C356 C355 N319 -9(5) . . . . ?
C314 N306 C318 C317 6(4) . . . . ?
C314 C315 C316 C308 -175.2(18) . . . . ?
C314 C315 C316 C317 0(3) . . . . ?
C331 C327 C328 C329 0(3) . . . . ?
N305 C312 C313 C309 -3(5) . . . . ?
N305 C311 C310 C309 5(6) . . . . ?
C322 C321 C320 C319 -1(4) . . . . ?
C336 N312 C332 C333 -3(4) . . . . ?
C342 N314 C344 N316 4(2) . . . . ?
C342 N314 C344 C352 178.9(14) . . . . ?
C342 N315 C343 N316 2(2) . . . . ?
C342 N315 C343 C345 -175.4(15) . . . . ?
C342 C339 C340 C341 179(2) . . . . ?
C342 C339 C338 C337 -180(2) . . . . ?
C352 C351 C350 N318 -1(3) . . . . ?
C352 C353 C354 N318 -2(4) . . . . ?
C333 C334 C335 C336 -3(4) . . . . ?
C303 C302 C301 N301 9(6) . . . . ?
C330 N311 C329 C328 -3(4) . . . . ?
C372 N324 C368 C369 -5(4) . . . . ?
C372 C371 C370 C362 176(3) . . . . ?
C372 C371 C370 C369 -5(4) . . . . ?
C362 N322 C361 N321 -7(4) . . . . ?
C362 N322 C361 C363 171(2) . . . . ?
C362 N320 C360 N321 -5(4) . . . . ?
C362 N320 C360 C357 178(2) . . . . ?
C354 N318 C350 C351 -2(3) . . . . ?
C348 N317 C347 C346 -5(5) . . . . ?
C360 N321 C361 N322 3(4) . . . . ?
C360 N321 C361 C363 -174(2) . . . . ?
C360 N320 C362 N322 1(4) . . . . ?
C360 N320 C362 C370 179(2) . . . . ?
C360 C357 C358 C359 -174(3) . . . . ?
C360 C357 C356 C355 176(3) . . . . ?
C349 C345 C346 C347 2(4) . . . . ?
C358 C357 C360 N321 179(3) . . . . ?
C358 C357 C360 N320 -4(4) . . . . ?
C358 C357 C356 C355 8(5) . . . . ?
C368 N324 C372 C371 -3(5) . . . . ?
C368 C369 C370 C362 177(2) . . . . ?
C368 C369 C370 C371 -1(4) . . . . ?
C370 C369 C368 N324 7(4) . . . . ?
C361 N322 C362 N320 5(3) . . . . ?
C361 N322 C362 C370 -174(2) . . . . ?
C361 N321 C360 N320 4(4) . . . . ?
C361 N321 C360 C357 -180(2) . . . . ?
C361 C363 C364 C365 -180(2) . . . . ?
C361 C363 C367 C366 -178(3) . . . . ?
C316 C308 N304 C307 176.1(18) . . . . ?
C316 C315 C314 N306 2(3) . . . . ?
C316 C317 C318 N306 -3(4) . . . . ?
C323 N307 C319 C320 2(4) . . . . ?
C364 C363 C361 N322 -172(2) . . . . ?
C364 C363 C361 N321 6(4) . . . . ?
C364 C363 C367 C366 1(4) . . . . ?
C3A C4A C7A C12A 74(4) . . . . ?
C3A C4A C7A C8A -106(3) . . . . ?
C3A C4A C5A C13A 178(3) . . . . ?
C3A C4A C5A C6A -1(3) . . . . ?
C3A C2A C1A C6A -1(4) . . . . ?
C365 N323 C366 C367 -1(4) . . . . ?
C350 N318 C354 C353 3(4) . . . . ?
C350 C351 C352 C344 -176.3(16) . . . . ?
C350 C351 C352 C353 3(3) . . . . ?
C337 N313 C341 C340 3(5) . . . . ?
C367 C363 C361 N322 8(4) . . . . ?
C367 C363 C361 N321 -174(2) . . . . ?
C367 C363 C364 C365 1(4) . . . . ?
C328 C327 C331 C330 -3(4) . . . . ?
C312 N305 C311 C310 -9(5) . . . . ?
C312 C313 C309 C307 -177(3) . . . . ?
C312 C313 C309 C310 -1(5) . . . . ?
C305 N301 C301 C302 -9(5) . . . . ?
C356 C357 C360 N321 11(4) . . . . ?
C356 C357 C360 N320 -172(3) . . . . ?
C356 C357 C358 C359 -6(5) . . . . ?
C304 C303 C302 C301 -5(4) . . . . ?
C366 N323 C365 C364 4(4) . . . . ?
C355 N319 C359 C358 -4(4) . . . . ?
C4A C3A C2A C1A 3(4) . . . . ?
C4A C7A C12A O3A 2(4) . . . . ?
C4A C7A C12A C11A 180(3) . . . . ?
C4A C7A C8A O2A -3(4) . . . . ?
C4A C7A C8A C9A 177(3) . . . . ?
C4A C5A C13A O1A 157(2) . . . . ?
C4A C5A C6A C1A 3(3) . . . . ?
C347 N317 C348 C349 3(4) . . . . ?
C359 N319 C355 C356 7(4) . . . . ?
C2A C3A C4A C7A 175(2) . . . . ?
C2A C3A C4A C5A -2(4) . . . . ?
C2A C1A C6A C5A -2(4) . . . . ?
C7A C4A C5A C13A 1(3) . . . . ?
C7A C4A C5A C6A -178(2) . . . . ?
C7A C12A C11A C10A 2(5) . . . . ?
C7A C8A C9A C10A 3(5) . . . . ?
C313 C309 C310 C311 0(5) . . . . ?
C307 N303 C306 N302 -2(3) . . . . ?
C307 N303 C306 C303 -176.2(19) . . . . ?
C307 C309 C310 C311 176(3) . . . . ?
C338 C339 C340 C341 -1(4) . . . . ?
C338 C339 C342 N314 -160(2) . . . . ?
C338 C339 C342 N315 20(3) . . . . ?
C12A C7A C8A O2A 178(3) . . . . ?
C12A C7A C8A C9A -2(4) . . . . ?
C341 N313 C337 C338 -3(4) . . . . ?
C8A C7A C12A O3A -179(3) . . . . ?
C8A C7A C12A C11A -1(4) . . . . ?
C318 N306 C314 C315 -5(3) . . . . ?
C318 C317 C316 C308 176(2) . . . . ?
C318 C317 C316 C315 1(3) . . . . ?
C5A C4A C7A C12A -110(3) . . . . ?
C5A C4A C7A C8A 71(3) . . . . ?
C311 N305 C312 C313 8(5) . . . . ?
C335 C334 C333 C332 2(3) . . . . ?
C9A C10A C11A C12A 0(5) . . . . ?
C302 C303 C304 C305 2(4) . . . . ?
C15A O3A C12A C7A 174(3) . . . . ?
C15A O3A C12A C11A -4(4) . . . . ?
C13A C5A C6A C1A -176(3) . . . . ?
C6A C5A C13A O1A -24(3) . . . . ?
C11A C10A C9A C8A -2(5) . . . . ?
C346 C345 C349 C348 -4(4) . . . . ?
C301 N301 C305 C304 6(4) . . . . ?
C14A O2A C8A C7A 177(3) . . . . ?
C14A O2A C8A C9A -4(5) . . . . ?
Zn45 N318 C354 C353 -171(2) . . . . ?
Zn45 N318 C350 C351 172.2(16) . . . . ?
Zn45 N319 C355 C356 -166(3) . . . . ?
Zn45 N319 C359 C358 167(2) . . . . ?
Zn43 N306 C314 C315 171.8(14) . . . . ?
Zn43 N306 C318 C317 -171.0(19) . . . . ?
Zn43 N307 C319 C320 -171.2(19) . . . . ?
Zn43 N307 C323 C322 172(2) . . . . ?
Zn31 N301 C305 C304 178(2) . . . . ?
Zn31 N301 C301 C302 178(3) . . . . ?
Zn46 N324 C372 C371 178(3) . . . . ?
Zn46 N324 C368 C369 174(2) . . . . ?
Zn46 N317 C348 C349 -172.1(18) 4_656 . . . ?
Zn46 N317 C347 C346 171(3) 4_656 . . . ?
Zn42 N323 C365 C364 -178(2) 4_655 . . . ?
Zn42 N323 C366 C367 -179(2) 4_655 . . . ?
Zn42 N305 C312 C313 179(3) . . . . ?
Zn42 N305 C311 C310 -180(3) . . . . ?
Zn53 N306 C314 C315 176(3) . . . . ?
Zn53 N306 C318 C317 -175(3) . . . . ?
Zn53 N307 C319 C320 -164(4) . . . . ?
Zn53 N307 C323 C322 164(4) . . . . ?
Zn44 N313 C337 C338 179(2) . . . . ?
Zn44 N313 C341 C340 -179(2) . . . . ?
Zn44 N312 C332 C333 178.6(19) . . . . ?
Zn44 N312 C336 C335 -180(2) . . . . ?
C809 C808 C807 C812 55(4) . . . . ?
C808 C809 C810 C811 57(4) . . . . ?
C808 C807 C812 C811 -55(4) . . . . ?
C807 C812 C811 C810 55(4) . . . . ?
C812 C811 C810 C809 -56(4) . . . . ?
C810 C809 C808 C807 -56(4) . . . . ?
C806 C805 C804 C803 56(5) . . . . ?
C805 C806 C801 C802 59(5) . . . . ?
C805 C804 C803 C802 -57(5) . . . . ?
C804 C803 C802 C801 58(4) . . . . ?
C803 C802 C801 C806 -60(4) . . . . ?
C801 C806 C805 C804 -56(5) . . . . ?
C816 C815 C814 C813 53(6) . . . . ?
C815 C816 C817 C818 54(6) . . . . ?
C815 C814 C813 C818 -49(6) . . . . ?
C814 C813 C818 C817 48(6) . . . . ?
C813 C818 C817 C816 -50(6) . . . . ?
C817 C816 C815 C814 -55(6) . . . . ?
C4B C3B C2B C1B 0.0 . . . . ?
C4B C5B C13B O1B 70(9) . . . . ?
C4B C7B C12B O3B 10(7) . . . . ?
C4B C7B C12B C11B -168(4) . . . . ?
C4B C7B C8B O2B -6(7) . . . . ?
C4B C7B C8B C9B 168(4) . . . . ?
C3B C4B C5B C6B 0.0 . . . . ?
C3B C4B C5B C13B -179(2) . . . . ?
C3B C4B C7B C12B 81(4) . . . . ?
C3B C4B C7B C8B -86(4) . . . . ?
C3B C2B C1B C6B 0.0 . . . . ?
C2B C1B C6B C5B 0.0 . . . . ?
C1B C6B C5B C4B 0.0 . . . . ?
C1B C6B C5B C13B 179(2) . . . . ?
C6B C5B C13B O1B -108(9) . . . . ?
C5B C4B C3B C2B 0.0 . . . . ?
C5B C4B C7B C12B -102(4) . . . . ?
C5B C4B C7B C8B 90(5) . . . . ?
O3B C12B C11B C10B -178(8) . . . . ?
C7B C4B C3B C2B 176(4) . . . . ?
C7B C4B C5B C6B -176(4) . . . . ?
C7B C4B C5B C13B 5(4) . . . . ?
C7B C12B C11B C10B 0.0 . . . . ?
C12B C7B C8B O2B -173(7) . . . . ?
C12B C7B C8B C9B 0.0 . . . . ?
C12B C11B C10B C9B 0.0 . . . . ?
C11B C10B C9B C8B 0.0 . . . . ?
C10B C9B C8B O2B 173(7) . . . . ?
C10B C9B C8B C7B 0.0 . . . . ?
C8B C7B C12B O3B 178(8) . . . . ?
C8B C7B C12B C11B 0.0 . . . . ?
C15B O3B C12B C7B 176(8) . . . . ?
C15B O3B C12B C11B -6(11) . . . . ?
C14B O2B C8B C7B 174(8) . . . . ?
C14B O2B C8B C9B 1(10) . . . . ?

loop_
_exptl_oxdiff_crystal_face_indexfrac_h
_exptl_oxdiff_crystal_face_indexfrac_k
_exptl_oxdiff_crystal_face_indexfrac_l
_exptl_oxdiff_crystal_face_x
_exptl_oxdiff_crystal_face_y
_exptl_oxdiff_crystal_face_z
-0.9999 -0.0003 -1.0006 0.0741 0.0004 -0.0070
0.9999 0.0003 1.0006 -0.0741 -0.0004 0.0070
0.9993 1.9988 -2.0010 0.0500 -0.0151 0.2195
-0.9993 -1.9988 2.0010 -0.0500 0.0151 -0.2195
-0.9994 -0.9996 0.0002 0.0298 -0.0063 -0.1099
1.0003 0.0000 -0.9993 -0.0030 -0.0566 0.0206
-1.0003 -0.0000 0.9993 0.0030 0.0566 -0.0206
-1.0019 1.9990 1.9974 -0.0149 0.1543 0.1648
-0.9988 -1.9991 0.0011 0.0210 -0.0411 -0.2059
-1.0001 -0.0002 -0.0006 0.0386 0.0285 -0.0138
0.0011 -1.9987 1.0017 -0.0531 -0.0415 -0.1990
